data_4349058
loop_
_publ_author_name
'Wallen, Christian M.'
'Wielizcko, Marika'
'Bacsa, John'
'Scarborough, Christopher C.'

_publ_section_title
;
 Heterotrimetallic sandwich complexes supported by sulfonamido ligands
;
_journal_issue 1
_journal_name_full 'Inorganic Chemistry Frontiers'
_journal_page_first 142
_journal_paper_doi 10.1039/C5QI00233H
_journal_volume 3
_journal_year 2016
_chemical_formula_moiety 'C27 H35 Co N4 O7 S3 Sr2, C27 H35 Co N4 O7 S3, 2(C27 H33 Co N4 O6 S3), O'
_chemical_formula_sum 'C108 H138 Co4 N16 O27 S12 Sr2'
_chemical_formula_weight 2888.02
_space_group_crystal_system monoclinic
_space_group_IT_number 14
_space_group_name_Hall '-P 2ybc'
_space_group_name_H-M_alt 'P 1 21/c 1'
_atom_sites_solution_hydrogens mixed
_audit_creation_date 2015-10-29
_audit_creation_method
;
Olex2 1.2-dev
(compiled 2015.09.30 svn.r3233 for OlexSys, GUI svn.r5103)
;
_audit_update_record
;
2015-10-30 deposited with the CCDC.
2015-11-26 downloaded from the CCDC.
;
_cell_angle_alpha 90
_cell_angle_beta 95.585(4)
_cell_angle_gamma 90
_cell_formula_units_Z 4
_cell_length_a 29.583(7)
_cell_length_b 16.185(4)
_cell_length_c 25.822(6)
_cell_measurement_reflns_used 9882
_cell_measurement_temperature 100(2)
_cell_measurement_theta_max 29.541
_cell_measurement_theta_min 2.188
_cell_volume 12305(5)
_computing_cell_refinement 'SAINT v8.34A (Bruker, 2013)'
_computing_data_collection 'APEX2 v2014.1-1 (Bruker, 2014)'
_computing_data_reduction 'SAINT v8.34A (Bruker, 2013)'
_computing_molecular_graphics 'Olex2 (Dolomanov et al., 2009)'
_computing_publication_material 'Olex2 (Dolomanov et al., 2009)'
_computing_structure_refinement 'SHELXL-2014/7 (Sheldrick, 2014)'
_computing_structure_solution 'SHELXT-2014/4 (Sheldrick, 2015)'
_diffrn_ambient_temperature 100(2)
_diffrn_detector_area_resol_mean 512
_diffrn_measured_fraction_theta_full 1.000
_diffrn_measured_fraction_theta_max 0.936
_diffrn_measurement_device_type 'Bruker APEX-II CCD'
_diffrn_measurement_method '\f and \w scans'
_diffrn_radiation_monochromator graphite
_diffrn_radiation_type MoK\a
_diffrn_radiation_wavelength 0.71073
_diffrn_reflns_av_R_equivalents 0.0842
_diffrn_reflns_av_unetI/netI 0.1103
_diffrn_reflns_Laue_measured_fraction_full 1.000
_diffrn_reflns_Laue_measured_fraction_max 0.936
_diffrn_reflns_limit_h_max 38
_diffrn_reflns_limit_h_min -41
_diffrn_reflns_limit_k_max 22
_diffrn_reflns_limit_k_min -22
_diffrn_reflns_limit_l_max 35
_diffrn_reflns_limit_l_min -31
_diffrn_reflns_number 97100
_diffrn_reflns_point_group_measured_fraction_full 1.000
_diffrn_reflns_point_group_measured_fraction_max 0.936
_diffrn_reflns_theta_full 25.242
_diffrn_reflns_theta_max 29.603
_diffrn_reflns_theta_min 0.692
_diffrn_source 'fine-focus sealed tube'
_diffrn_source_current 35
_diffrn_source_voltage 45
_diffrn_standards_number 0
_exptl_absorpt_coefficient_mu 1.669
_exptl_absorpt_correction_T_max 0.7459
_exptl_absorpt_correction_T_min 0.3494
_exptl_absorpt_correction_type multi-scan
_exptl_absorpt_process_details
;
SADABS-2014/2 (Bruker,2014/2) was used for absorption correction.
wR2(int) was 0.1695 before and 0.0606 after correction.
The Ratio of minimum to maximum transmission is 0.4684.
The \l/2 correction factor is Not present.
;
_exptl_crystal_colour violet
_exptl_crystal_colour_primary violet
_exptl_crystal_density_diffrn 1.559
_exptl_crystal_description plate
_exptl_crystal_F_000 5960
_exptl_crystal_size_max 0.915
_exptl_crystal_size_mid 0.276
_exptl_crystal_size_min 0.096
_refine_diff_density_max 1.516
_refine_diff_density_min -0.936
_refine_diff_density_rms 0.130
_refine_ls_extinction_method none
_refine_ls_goodness_of_fit_ref 1.033
_refine_ls_hydrogen_treatment mixed
_refine_ls_matrix_type full
_refine_ls_number_parameters 1537
_refine_ls_number_reflns 32412
_refine_ls_number_restraints 10
_refine_ls_restrained_S_all 1.033
_refine_ls_R_factor_all 0.1207
_refine_ls_R_factor_gt 0.0630
_refine_ls_shift/su_max 0.002
_refine_ls_shift/su_mean 0.000
_refine_ls_structure_factor_coef Fsqd
_refine_ls_weighting_details 'w=1/[\s^2^(Fo^2^)+(0.0666P)^2^+1.4189P] where P=(Fo^2^+2Fc^2^)/3'
_refine_ls_weighting_scheme calc
_refine_ls_wR_factor_gt 0.1350
_refine_ls_wR_factor_ref 0.1594
_reflns_Friedel_coverage 0.000
_reflns_number_gt 20137
_reflns_number_total 32412
_reflns_threshold_expression 'I > 2\s(I)'
_cod_data_source_file c5qi00233h2.cif
_cod_data_source_block cmw-03-086srts
_cod_database_code 4349058
_shelx_space_group_comment
;
The symmetry employed for this shelxl refinement is uniquely defined
by the following loop, which should always be used as a source of
symmetry information in preference to the above space-group names.
They are only intended as comments.
;
_olex2_refinement_description
;
1. Fixed Uiso
 At 1.2 times of:
  All C(H) groups, All C(H,H) groups
 At 1.5 times of:
  All C(H,H,H) groups, All Sr(H,H,H,H) groups
2. Restrained distances
 O1-H1A = O1-H1B
 0.975 with sigma of 0.005
 H1A-H1B
 1.555 with sigma of 0.01
 H1A-O4
 1.695 with sigma of 0.02
 H1B-O24
 1.795 with sigma of 0.02
 O19_$1-H8D
 1.695 with sigma of 0.02
 O8-H8C = O8-H8D
 0.975 with sigma of 0.005
 H8D-H8C
 1.555 with sigma of 0.01
 O10-H8C
 1.555 with sigma of 0.01
3. Others
 Fixed X: H1A(0.284709) H1B(0.239969) H8C(0.26842)
 Fixed Y: H1A(0.16709) H1B(0.167681) H8C(0.6723)
 Fixed Z: H1A(0.255529) H1B(0.21885) H8C(0.2842)
4.a Secondary CH2 refined with riding coordinates:
 C8(H8A,H8B), C20(H20A,H20B), C9(H9A,H9B), C10(H10A,H10B), C11(H11A,H11B),
 C19(H19A,H19B), C47(H47A,H47B), C36(H36A,H36B), C35(H35A,H35B), C38(H38A,H38B),
  C37(H37A,H37B), C46(H46A,H46B), C62(H62A,H62B), C63(H63A,H63B), C64(H64A,
 H64B), C65(H65A,H65B), C74(H74A,H74B), C73(H73A,H73B), C89(H89A,H89B),
 C90(H90A,H90B), C91(H91A,H91B), C92(H92A,H92B), C101(H10C,H10D), C100(H10E,
 H10F)
4.b Aromatic/amide H refined with riding coordinates:
 C22(H22), C23(H23), C2(H2), C14(H14), C3(H3), C13(H13), C16(H16), C26(H26),
 C17(H17), C6(H6), C5(H5), C25(H25), C43(H43), C41(H41), C29(H29), C50(H50),
 C49(H49), C53(H53), C40(H40), C30(H30), C44(H44), C32(H32), C33(H33), C52(H52),
  C77(H77), C76(H76), C56(H56), C57(H57), C59(H59), C60(H60), C80(H80),
 C79(H79), C67(H67), C68(H68), C70(H70), C71(H71), C83(H83), C84(H84), C86(H86),
  C87(H87), C103(H103), C104(H104), C106(H106), C107(H107), C94(H94), C95(H95),
 C97(H97), C98(H98)
4.c Idealised Me refined as rotating group:
 C18(H18A,H18B,H18C), C7(H7A,H7B,H7C), C27(H27A,H27B,H27C), C54(H54A,H54B,
 H54C), C34(H34A,H34B,H34C), C45(H45A,H45B,H45C), C61(H61A,H61B,H61C), C81(H81A,
 H81B,H81C), C72(H72A,H72B,H72C), C88(H88A,H88B,H88C), C108(H10G,H10H,H10I),
 C99(H99A,H99B,H99C)
;
_shelx_shelxl_version_number 2014/7
_olex2_diffrn_ambient_temperature_device 'Oxford Cryosystems'
_olex2_exptl_crystal_mounting_method 'The crystal was mounted on a loop with paratone oil'
_olex2_submission_original_sample_id CMW-030086SRTS
_olex2_submission_special_instructions 'No special instructions were received'

loop_
_space_group_symop_operation_xyz
'x, y, z'
'-x, y+1/2, -z+1/2'
'-x, -y, -z'
'x, -y-1/2, z-1/2'

loop_
_atom_site_label
_atom_site_type_symbol
_atom_site_fract_x
_atom_site_fract_y
_atom_site_fract_z
_atom_site_U_iso_or_equiv
_atom_site_adp_type
_atom_site_occupancy
_atom_site_site_symmetry_order
_atom_site_calc_flag
_atom_site_refinement_flags_posn
Co1 Co 0.30901(2) 0.14998(3) 0.16334(2) 0.01814(13) Uani 1 1 d .
S3 S 0.21423(4) 0.07476(6) 0.10705(4) 0.0196(2) Uani 1 1 d .
S1 S 0.36246(4) -0.01481(6) 0.20534(4) 0.0209(2) Uani 1 1 d .
S2 S 0.33475(4) 0.30106(6) 0.24515(4) 0.0210(2) Uani 1 1 d .
O2 O 0.38179(10) -0.08602(17) 0.18160(12) 0.0302(7) Uani 1 1 d .
O1 O 0.26770(8) 0.13641(15) 0.22769(10) 0.0189(6) Uani 1 1 d D
O4 O 0.31781(10) 0.24305(17) 0.28132(10) 0.0238(7) Uani 1 1 d D
O5 O 0.31193(11) 0.38011(17) 0.24304(12) 0.0294(7) Uani 1 1 d .
O3 O 0.31938(10) -0.02721(17) 0.22662(12) 0.0255(7) Uani 1 1 d .
O6 O 0.20763(10) 0.05378(17) 0.16078(10) 0.0228(7) Uani 1 1 d .
O7 O 0.21252(10) 0.00600(16) 0.07125(11) 0.0245(7) Uani 1 1 d .
N1 N 0.35630(12) 0.0616(2) 0.16782(13) 0.0227(8) Uani 1 1 d .
N2 N 0.34393(12) 0.1885(2) 0.09669(13) 0.0226(8) Uani 1 1 d .
N3 N 0.33482(13) 0.2594(2) 0.19079(13) 0.0248(8) Uani 1 1 d .
N4 N 0.25847(12) 0.1286(2) 0.10666(13) 0.0210(8) Uani 1 1 d .
C22 C 0.13320(15) 0.1093(3) 0.04990(17) 0.0284(10) Uani 1 1 d .
H22 H 0.1339 0.0537 0.0383 0.034 Uiso 1 1 calc R
C23 C 0.09682(16) 0.1603(3) 0.03297(18) 0.0319(11) Uani 1 1 d .
H23 H 0.0724 0.1384 0.0105 0.038 Uiso 1 1 calc R
C8 C 0.39316(15) 0.0769(3) 0.13484(17) 0.0282(10) Uani 1 1 d .
H8A H 0.4081 0.0242 0.1269 0.034 Uiso 1 1 calc R
H8B H 0.4162 0.1139 0.1529 0.034 Uiso 1 1 calc R
C2 C 0.38844(16) 0.0670(3) 0.29580(17) 0.0272(10) Uani 1 1 d .
H2 H 0.3586 0.0893 0.2925 0.033 Uiso 1 1 calc R
C14 C 0.44167(17) 0.3992(3) 0.33112(18) 0.0340(12) Uani 1 1 d .
H14 H 0.4469 0.4453 0.3537 0.041 Uiso 1 1 calc R
C3 C 0.41949(17) 0.0894(3) 0.33759(18) 0.0354(12) Uani 1 1 d .
H3 H 0.4106 0.1275 0.3626 0.043 Uiso 1 1 calc R
C20 C 0.27065(15) 0.1428(3) 0.05298(16) 0.0248(10) Uani 1 1 d .
H20A H 0.2437 0.1620 0.0305 0.030 Uiso 1 1 calc R
H20B H 0.2815 0.0908 0.0383 0.030 Uiso 1 1 calc R
C13 C 0.39952(17) 0.3899(3) 0.30368(18) 0.0321(11) Uani 1 1 d .
H13 H 0.3765 0.4299 0.3069 0.038 Uiso 1 1 calc R
C9 C 0.37199(16) 0.1172(3) 0.08472(16) 0.0275(10) Uani 1 1 d .
H9A H 0.3963 0.1356 0.0636 0.033 Uiso 1 1 calc R
H9B H 0.3530 0.0763 0.0641 0.033 Uiso 1 1 calc R
C1 C 0.40167(15) 0.0117(2) 0.25911(16) 0.0205(9) Uani 1 1 d .
C16 C 0.46771(17) 0.2779(3) 0.29234(18) 0.0344(12) Uani 1 1 d .
H16 H 0.4914 0.2400 0.2872 0.041 Uiso 1 1 calc R
C12 C 0.39086(15) 0.3221(2) 0.27139(16) 0.0223(9) Uani 1 1 d .
C26 C 0.16793(16) 0.2228(3) 0.09814(17) 0.0276(10) Uani 1 1 d .
H26 H 0.1926 0.2448 0.1202 0.033 Uiso 1 1 calc R
C10 C 0.37158(16) 0.2624(3) 0.11183(17) 0.0297(11) Uani 1 1 d .
H10A H 0.3761 0.2952 0.0804 0.036 Uiso 1 1 calc R
H10B H 0.4018 0.2448 0.1279 0.036 Uiso 1 1 calc R
C15 C 0.47652(16) 0.3430(3) 0.32664(18) 0.0298(11) Uani 1 1 d .
C21 C 0.16788(14) 0.1397(3) 0.08333(16) 0.0221(9) Uani 1 1 d .
C17 C 0.42564(16) 0.2667(3) 0.26545(18) 0.0294(11) Uani 1 1 d .
H17 H 0.4205 0.2208 0.2427 0.035 Uiso 1 1 calc R
C4 C 0.46301(18) 0.0573(3) 0.34329(18) 0.0362(12) Uani 1 1 d .
C18 C 0.52139(16) 0.3517(3) 0.3587(2) 0.0415(13) Uani 1 1 d .
H18A H 0.5242 0.4078 0.3730 0.062 Uiso 1 1 calc GR
H18B H 0.5460 0.3415 0.3367 0.062 Uiso 1 1 calc GR
H18C H 0.5232 0.3116 0.3872 0.062 Uiso 1 1 calc GR
C11 C 0.34919(18) 0.3146(3) 0.14933(17) 0.0305(11) Uani 1 1 d .
H11A H 0.3706 0.3569 0.1647 0.037 Uiso 1 1 calc R
H11B H 0.3225 0.3430 0.1314 0.037 Uiso 1 1 calc R
C24 C 0.09539(16) 0.2416(3) 0.04809(18) 0.0320(11) Uani 1 1 d .
C6 C 0.44470(16) -0.0216(3) 0.26449(17) 0.0276(10) Uani 1 1 d .
H6 H 0.4536 -0.0599 0.2395 0.033 Uiso 1 1 calc R
C5 C 0.47512(17) 0.0011(3) 0.30657(18) 0.0335(11) Uani 1 1 d .
H5 H 0.5047 -0.0223 0.3102 0.040 Uiso 1 1 calc R
C7 C 0.49571(18) 0.0819(4) 0.38905(19) 0.0520(16) Uani 1 1 d .
H7A H 0.5033 0.1406 0.3863 0.078 Uiso 1 1 calc GR
H7B H 0.5235 0.0488 0.3893 0.078 Uiso 1 1 calc GR
H7C H 0.4817 0.0724 0.4214 0.078 Uiso 1 1 calc GR
C19 C 0.30755(15) 0.2073(3) 0.05489(16) 0.0259(10) Uani 1 1 d .
H19A H 0.3205 0.2091 0.0210 0.031 Uiso 1 1 calc R
H19B H 0.2945 0.2623 0.0612 0.031 Uiso 1 1 calc R
C25 C 0.13179(17) 0.2725(3) 0.08040(17) 0.0320(11) Uani 1 1 d .
H25 H 0.1318 0.3289 0.0905 0.038 Uiso 1 1 calc R
C27 C 0.05526(17) 0.2964(3) 0.0316(2) 0.0424(14) Uani 1 1 d .
H27A H 0.0393 0.2751 -0.0007 0.064 Uiso 1 1 calc GR
H27B H 0.0659 0.3527 0.0259 0.064 Uiso 1 1 calc GR
H27C H 0.0345 0.2969 0.0590 0.064 Uiso 1 1 calc GR
Co2 Co 0.21663(2) 0.64536(3) 0.35026(2) 0.01844(13) Uani 1 1 d .
S4 S 0.28254(4) 0.80514(6) 0.33367(4) 0.0210(2) Uani 1 1 d .
S5 S 0.27138(4) 0.48087(6) 0.39134(4) 0.0207(2) Uani 1 1 d .
S6 S 0.13284(4) 0.57265(6) 0.27092(4) 0.0215(2) Uani 1 1 d .
O11 O 0.26285(10) 0.41104(16) 0.42382(11) 0.0251(7) Uani 1 1 d .
O8 O 0.24575(9) 0.62802(15) 0.27703(11) 0.0226(7) Uani 1 1 d D
O9 O 0.26796(11) 0.88575(18) 0.31470(12) 0.0304(7) Uani 1 1 d .
O13 O 0.10248(10) 0.50716(16) 0.28310(12) 0.0251(7) Uani 1 1 d .
O14 O 0.16991(10) 0.54763(17) 0.24140(11) 0.0258(7) Uani 1 1 d .
O12 O 0.26819(11) 0.46563(17) 0.33571(11) 0.0259(7) Uani 1 1 d .
O10 O 0.30000(10) 0.75096(17) 0.29557(11) 0.0278(7) Uani 1 1 d D
N6 N 0.18243(12) 0.6844(2) 0.41711(13) 0.0226(8) Uani 1 1 d .
N5 N 0.24508(12) 0.75926(19) 0.36141(13) 0.0214(8) Uani 1 1 d .
N8 N 0.15236(12) 0.6224(2) 0.32054(14) 0.0225(8) Uani 1 1 d .
N7 N 0.24028(13) 0.5570(2) 0.40032(13) 0.0235(8) Uani 1 1 d .
C47 C 0.11774(15) 0.6365(3) 0.35776(17) 0.0273(10) Uani 1 1 d .
H47A H 0.1120 0.5845 0.3762 0.033 Uiso 1 1 calc R
H47B H 0.0888 0.6550 0.3388 0.033 Uiso 1 1 calc R
C43 C 0.39611(16) 0.5785(3) 0.39021(18) 0.0308(11) Uani 1 1 d .
H43 H 0.4121 0.6092 0.3665 0.037 Uiso 1 1 calc R
C41 C 0.3937(2) 0.5150(3) 0.4722(2) 0.0494(15) Uani 1 1 d .
H41 H 0.4077 0.5014 0.5058 0.059 Uiso 1 1 calc R
C51 C 0.04015(16) 0.7478(3) 0.17038(17) 0.0266(10) Uani 1 1 d .
C28 C 0.32982(15) 0.8258(2) 0.37908(16) 0.0217(9) Uani 1 1 d .
C48 C 0.09771(14) 0.6421(2) 0.23126(16) 0.0196(9) Uani 1 1 d .
C42 C 0.41764(17) 0.5602(3) 0.4383(2) 0.0347(12) Uani 1 1 d .
C36 C 0.20540(16) 0.7590(3) 0.43886(16) 0.0262(10) Uani 1 1 d .
H36A H 0.2320 0.7427 0.4630 0.031 Uiso 1 1 calc R
H36B H 0.1843 0.7905 0.4589 0.031 Uiso 1 1 calc R
C29 C 0.34884(16) 0.7616(3) 0.40950(17) 0.0294(11) Uani 1 1 d .
H29 H 0.3353 0.7083 0.4078 0.035 Uiso 1 1 calc R
C35 C 0.22102(16) 0.8133(2) 0.39600(17) 0.0257(10) Uani 1 1 d .
H35A H 0.1946 0.8399 0.3762 0.031 Uiso 1 1 calc R
H35B H 0.2416 0.8571 0.4111 0.031 Uiso 1 1 calc R
C50 C 0.03557(16) 0.6630(3) 0.16571(18) 0.0296(11) Uani 1 1 d .
H50 H 0.0128 0.6407 0.1412 0.036 Uiso 1 1 calc R
C49 C 0.06400(15) 0.6097(3) 0.19644(17) 0.0259(10) Uani 1 1 d .
H49 H 0.0602 0.5515 0.1934 0.031 Uiso 1 1 calc R
C38 C 0.23214(16) 0.5736(3) 0.45484(16) 0.0275(10) Uani 1 1 d .
H38A H 0.2561 0.6102 0.4714 0.033 Uiso 1 1 calc R
H38B H 0.2326 0.5212 0.4747 0.033 Uiso 1 1 calc R
C31 C 0.40823(17) 0.8528(3) 0.44615(19) 0.0361(12) Uani 1 1 d .
C53 C 0.10311(16) 0.7269(3) 0.23581(17) 0.0256(10) Uani 1 1 d .
H53 H 0.1266 0.7494 0.2594 0.031 Uiso 1 1 calc R
C54 C 0.00741(17) 0.8051(3) 0.14000(19) 0.0374(12) Uani 1 1 d .
H54A H -0.0049 0.7780 0.1077 0.056 Uiso 1 1 calc GR
H54B H 0.0233 0.8558 0.1316 0.056 Uiso 1 1 calc GR
H54C H -0.0175 0.8190 0.1609 0.056 Uiso 1 1 calc GR
C40 C 0.34954(18) 0.4893(3) 0.45745(19) 0.0406(13) Uani 1 1 d .
H40 H 0.3334 0.4583 0.4809 0.049 Uiso 1 1 calc R
C30 C 0.38785(17) 0.7765(3) 0.44247(18) 0.0339(12) Uani 1 1 d .
H30 H 0.4009 0.7324 0.4632 0.041 Uiso 1 1 calc R
C44 C 0.35245(15) 0.5544(3) 0.37488(17) 0.0250(10) Uani 1 1 d .
H44 H 0.3385 0.5689 0.3414 0.030 Uiso 1 1 calc R
C37 C 0.18603(16) 0.6148(3) 0.45474(17) 0.0289(10) Uani 1 1 d .
H37A H 0.1618 0.5739 0.4450 0.035 Uiso 1 1 calc R
H37B H 0.1820 0.6356 0.4900 0.035 Uiso 1 1 calc R
C32 C 0.38889(17) 0.9157(3) 0.4147(2) 0.0390(13) Uani 1 1 d .
H32 H 0.4027 0.9687 0.4164 0.047 Uiso 1 1 calc R
C46 C 0.13543(15) 0.7015(3) 0.39609(17) 0.0264(10) Uani 1 1 d .
H46A H 0.1341 0.7561 0.3787 0.032 Uiso 1 1 calc R
H46B H 0.1158 0.7037 0.4250 0.032 Uiso 1 1 calc R
C39 C 0.32901(16) 0.5088(2) 0.40853(16) 0.0233(10) Uani 1 1 d .
C34 C 0.44945(19) 0.8695(4) 0.4840(2) 0.0585(17) Uani 1 1 d .
H34A H 0.4406 0.9030 0.5129 0.088 Uiso 1 1 calc GR
H34B H 0.4723 0.8992 0.4662 0.088 Uiso 1 1 calc GR
H34C H 0.4622 0.8169 0.4974 0.088 Uiso 1 1 calc GR
C33 C 0.35024(16) 0.9037(3) 0.38117(18) 0.0288(11) Uani 1 1 d .
H33 H 0.3378 0.9476 0.3599 0.035 Uiso 1 1 calc R
C52 C 0.07398(15) 0.7787(3) 0.20573(18) 0.0272(10) Uani 1 1 d .
H52 H 0.0773 0.8368 0.2095 0.033 Uiso 1 1 calc R
C45 C 0.46607(17) 0.5875(3) 0.4540(2) 0.0475(15) Uani 1 1 d .
H45A H 0.4871 0.5486 0.4399 0.071 Uiso 1 1 calc GR
H45B H 0.4716 0.5886 0.4920 0.071 Uiso 1 1 calc GR
H45C H 0.4708 0.6428 0.4401 0.071 Uiso 1 1 calc GR
Co3 Co 0.28835(2) -0.33251(3) 0.13859(2) 0.02070(13) Uani 1 1 d .
S7 S 0.36752(4) -0.41573(6) 0.21000(4) 0.0212(2) Uani 1 1 d .
S8 S 0.24319(4) -0.49667(6) 0.09053(4) 0.0243(2) Uani 1 1 d .
S9 S 0.21247(4) -0.20996(6) 0.17153(4) 0.0221(2) Uani 1 1 d .
O15 O 0.32829(10) -0.43626(17) 0.23695(11) 0.0245(7) Uani 1 1 d .
O16 O 0.39227(11) -0.48443(18) 0.19099(12) 0.0290(7) Uani 1 1 d .
O17 O 0.26442(12) -0.56290(18) 0.06468(11) 0.0352(8) Uani 1 1 d .
O18 O 0.23939(11) -0.50681(18) 0.14581(11) 0.0281(7) Uani 1 1 d .
O19 O 0.20109(10) -0.28459(17) 0.19865(11) 0.0266(7) Uani 1 1 d D
O20 O 0.21517(11) -0.13488(17) 0.20230(12) 0.0302(7) Uani 1 1 d .
N9 N 0.35094(12) -0.3509(2) 0.16630(13) 0.0228(8) Uani 1 1 d .
N11 N 0.26657(13) -0.4106(2) 0.08408(13) 0.0244(8) Uani 1 1 d .
N12 N 0.25609(13) -0.2284(2) 0.14421(14) 0.0242(8) Uani 1 1 d .
N10 N 0.31883(13) -0.2722(2) 0.07863(14) 0.0259(8) Uani 1 1 d .
C62 C 0.38610(16) -0.3230(3) 0.13328(18) 0.0325(11) Uani 1 1 d .
H62A H 0.3953 -0.3691 0.1114 0.039 Uiso 1 1 calc R
H62B H 0.4132 -0.3031 0.1552 0.039 Uiso 1 1 calc R
C78 C 0.09391(16) -0.1697(3) 0.04680(17) 0.0275(10) Uani 1 1 d .
C77 C 0.11922(16) -0.2418(3) 0.04923(17) 0.0291(11) Uani 1 1 d .
H77 H 0.1117 -0.2843 0.0245 0.035 Uiso 1 1 calc R
C76 C 0.15501(16) -0.2533(3) 0.08655(18) 0.0288(11) Uani 1 1 d .
H76 H 0.1719 -0.3033 0.0872 0.035 Uiso 1 1 calc R
C63 C 0.36569(16) -0.2544(3) 0.09973(19) 0.0353(12) Uani 1 1 d .
H63A H 0.3661 -0.2029 0.1205 0.042 Uiso 1 1 calc R
H63B H 0.3845 -0.2451 0.0706 0.042 Uiso 1 1 calc R
C64 C 0.31787(19) -0.3332(3) 0.03500(18) 0.0384(13) Uani 1 1 d .
H64A H 0.3448 -0.3695 0.0404 0.046 Uiso 1 1 calc R
H64B H 0.3194 -0.3032 0.0018 0.046 Uiso 1 1 calc R
C65 C 0.27565(16) -0.3851(3) 0.03154(16) 0.0283(10) Uani 1 1 d .
H65A H 0.2496 -0.3530 0.0151 0.034 Uiso 1 1 calc R
H65B H 0.2797 -0.4345 0.0098 0.034 Uiso 1 1 calc R
C74 C 0.27460(16) -0.1598(3) 0.11371(17) 0.0278(10) Uani 1 1 d .
H74A H 0.2999 -0.1316 0.1347 0.033 Uiso 1 1 calc R
H74B H 0.2506 -0.1186 0.1035 0.033 Uiso 1 1 calc R
C73 C 0.29147(17) -0.1992(3) 0.06557(19) 0.0344(12) Uani 1 1 d .
H73A H 0.2651 -0.2146 0.0409 0.041 Uiso 1 1 calc R
H73B H 0.3098 -0.1584 0.0481 0.041 Uiso 1 1 calc R
C55 C 0.40709(15) -0.3617(3) 0.25398(16) 0.0216(9) Uani 1 1 d .
C56 C 0.44838(15) -0.3957(3) 0.27124(17) 0.0261(10) Uani 1 1 d .
H56 H 0.4560 -0.4497 0.2606 0.031 Uiso 1 1 calc R
C57 C 0.47882(16) -0.3508(3) 0.30423(18) 0.0311(11) Uani 1 1 d .
H57 H 0.5073 -0.3748 0.3160 0.037 Uiso 1 1 calc R
C58 C 0.46882(16) -0.2720(3) 0.32046(17) 0.0289(11) Uani 1 1 d .
C59 C 0.42677(16) -0.2389(3) 0.30238(17) 0.0287(10) Uani 1 1 d .
H59 H 0.4189 -0.1853 0.3136 0.034 Uiso 1 1 calc R
C60 C 0.39608(16) -0.2820(3) 0.26847(17) 0.0268(10) Uani 1 1 d .
H60 H 0.3681 -0.2575 0.2554 0.032 Uiso 1 1 calc R
C61 C 0.50179(17) -0.2228(3) 0.3563(2) 0.0412(13) Uani 1 1 d .
H61A H 0.5165 -0.2593 0.3832 0.062 Uiso 1 1 calc GR
H61B H 0.4855 -0.1788 0.3727 0.062 Uiso 1 1 calc GR
H61C H 0.5249 -0.1983 0.3363 0.062 Uiso 1 1 calc GR
C75 C 0.16670(15) -0.1929(2) 0.12310(16) 0.0229(10) Uani 1 1 d .
C80 C 0.14244(15) -0.1192(2) 0.12116(18) 0.0250(10) Uani 1 1 d .
H80 H 0.1506 -0.0764 0.1455 0.030 Uiso 1 1 calc R
C79 C 0.10648(16) -0.1088(3) 0.08365(18) 0.0289(11) Uani 1 1 d .
H79 H 0.0897 -0.0587 0.0829 0.035 Uiso 1 1 calc R
C81 C 0.05479(17) -0.1558(3) 0.0063(2) 0.0426(13) Uani 1 1 d .
H81A H 0.0636 -0.1158 -0.0194 0.064 Uiso 1 1 calc GR
H81B H 0.0288 -0.1343 0.0229 0.064 Uiso 1 1 calc GR
H81C H 0.0464 -0.2082 -0.0111 0.064 Uiso 1 1 calc GR
C66 C 0.18730(15) -0.4873(2) 0.06020(17) 0.0221(9) Uani 1 1 d .
C67 C 0.15079(16) -0.4750(2) 0.08927(18) 0.0275(10) Uani 1 1 d .
H67 H 0.1552 -0.4753 0.1262 0.033 Uiso 1 1 calc R
C68 C 0.10824(17) -0.4625(3) 0.06422(19) 0.0339(12) Uani 1 1 d .
H68 H 0.0832 -0.4558 0.0842 0.041 Uiso 1 1 calc R
C69 C 0.10094(18) -0.4592(3) 0.00991(19) 0.0346(12) Uani 1 1 d .
C70 C 0.13773(17) -0.4719(3) -0.01885(17) 0.0290(11) Uani 1 1 d .
H70 H 0.1333 -0.4709 -0.0558 0.035 Uiso 1 1 calc R
C71 C 0.18086(17) -0.4859(2) 0.00584(16) 0.0255(10) Uani 1 1 d .
H71 H 0.2058 -0.4945 -0.0141 0.031 Uiso 1 1 calc R
C72 C 0.05461(18) -0.4424(4) -0.0176(2) 0.0527(16) Uani 1 1 d .
H72A H 0.0413 -0.4942 -0.0316 0.079 Uiso 1 1 calc GR
H72B H 0.0573 -0.4034 -0.0462 0.079 Uiso 1 1 calc GR
H72C H 0.0350 -0.4187 0.0070 0.079 Uiso 1 1 calc GR
Co4 Co 0.18245(2) 0.17482(3) 0.34226(2) 0.01801(13) Uani 1 1 d .
S10 S 0.26947(4) 0.08958(6) 0.39326(4) 0.0189(2) Uani 1 1 d .
S11 S 0.17219(4) 0.29147(6) 0.24613(4) 0.0198(2) Uani 1 1 d .
S12 S 0.12615(4) 0.01559(6) 0.31163(4) 0.0200(2) Uani 1 1 d .
O21 O 0.27130(9) 0.07465(16) 0.33760(10) 0.0202(6) Uani 1 1 d .
O22 O 0.26646(10) 0.01712(16) 0.42546(11) 0.0236(7) Uani 1 1 d .
O23 O 0.19594(10) 0.36348(16) 0.22900(11) 0.0237(7) Uani 1 1 d .
O24 O 0.18565(10) 0.21353(17) 0.22424(11) 0.0230(7) Uani 1 1 d D
O25 O 0.17018(10) 0.00180(17) 0.29209(11) 0.0242(7) Uani 1 1 d .
O26 O 0.10935(10) -0.04779(17) 0.34401(11) 0.0271(7) Uani 1 1 d .
N13 N 0.23003(11) 0.1532(2) 0.39722(12) 0.0195(8) Uani 1 1 d .
N15 N 0.17623(12) 0.28092(19) 0.30625(13) 0.0209(8) Uani 1 1 d .
N16 N 0.12943(12) 0.1029(2) 0.33898(13) 0.0215(8) Uani 1 1 d .
N14 N 0.15067(12) 0.23659(19) 0.40110(13) 0.0202(8) Uani 1 1 d .
C89 C 0.22033(15) 0.1807(2) 0.44968(16) 0.0228(9) Uani 1 1 d .
H89A H 0.2487 0.1989 0.4700 0.027 Uiso 1 1 calc R
H89B H 0.2071 0.1348 0.4685 0.027 Uiso 1 1 calc R
C90 C 0.18693(18) 0.2520(3) 0.44253(18) 0.0390(13) Uani 1 1 d .
H90A H 0.1734 0.2615 0.4756 0.047 Uiso 1 1 calc R
H90B H 0.2035 0.3028 0.4343 0.047 Uiso 1 1 calc R
C91 C 0.1314(2) 0.3131(3) 0.3770(2) 0.0432(14) Uani 1 1 d .
H91A H 0.1275 0.3543 0.4046 0.052 Uiso 1 1 calc R
H91B H 0.1010 0.3010 0.3589 0.052 Uiso 1 1 calc R
C92 C 0.16108(16) 0.3489(2) 0.33886(16) 0.0237(10) Uani 1 1 d .
H92A H 0.1439 0.3904 0.3167 0.028 Uiso 1 1 calc R
H92B H 0.1877 0.3764 0.3576 0.028 Uiso 1 1 calc R
C101 C 0.09376(15) 0.1296(3) 0.37046(17) 0.0244(10) Uani 1 1 d .
H10C H 0.0780 0.0809 0.3833 0.029 Uiso 1 1 calc R
H10D H 0.0712 0.1637 0.3492 0.029 Uiso 1 1 calc R
C100 C 0.11548(19) 0.1800(3) 0.4163(2) 0.0432(14) Uani 1 1 d .
H10E H 0.0916 0.2123 0.4315 0.052 Uiso 1 1 calc R
H10F H 0.1291 0.1418 0.4434 0.052 Uiso 1 1 calc R
C82 C 0.31973(14) 0.1417(3) 0.41758(15) 0.0201(9) Uani 1 1 d .
C83 C 0.32760(15) 0.2205(3) 0.39913(16) 0.0235(10) Uani 1 1 d .
H83 H 0.3065 0.2455 0.3738 0.028 Uiso 1 1 calc R
C84 C 0.36663(17) 0.2622(3) 0.41808(17) 0.0290(11) Uani 1 1 d .
H84 H 0.3721 0.3160 0.4055 0.035 Uiso 1 1 calc R
C85 C 0.39804(16) 0.2265(3) 0.45525(17) 0.0264(10) Uani 1 1 d .
C86 C 0.38903(16) 0.1490(3) 0.47412(17) 0.0283(10) Uani 1 1 d .
H86 H 0.4098 0.1244 0.5000 0.034 Uiso 1 1 calc R
C87 C 0.34978(15) 0.1064(3) 0.45547(16) 0.0244(10) Uani 1 1 d .
H87 H 0.3437 0.0533 0.4688 0.029 Uiso 1 1 calc R
C88 C 0.44128(17) 0.2721(3) 0.4742(2) 0.0393(13) Uani 1 1 d .
H88A H 0.4655 0.2570 0.4526 0.059 Uiso 1 1 calc GR
H88B H 0.4504 0.2571 0.5105 0.059 Uiso 1 1 calc GR
H88C H 0.4359 0.3318 0.4718 0.059 Uiso 1 1 calc GR
C102 C 0.08675(15) 0.0225(2) 0.25543(16) 0.0213(9) Uani 1 1 d .
C103 C 0.04186(16) 0.0007(3) 0.25726(18) 0.0279(10) Uani 1 1 d .
H103 H 0.0319 -0.0192 0.2888 0.033 Uiso 1 1 calc R
C104 C 0.01132(16) 0.0075(3) 0.21352(19) 0.0344(12) Uani 1 1 d .
H104 H -0.0195 -0.0079 0.2152 0.041 Uiso 1 1 calc R
C105 C 0.02550(17) 0.0372(3) 0.16658(18) 0.0338(12) Uani 1 1 d .
C106 C 0.07052(17) 0.0597(3) 0.16546(18) 0.0311(11) Uani 1 1 d .
H106 H 0.0804 0.0803 0.1340 0.037 Uiso 1 1 calc R
C107 C 0.10169(15) 0.0527(3) 0.20943(17) 0.0247(10) Uani 1 1 d .
H107 H 0.1325 0.0684 0.2081 0.030 Uiso 1 1 calc R
C108 C -0.00699(19) 0.0441(4) 0.1186(2) 0.0528(16) Uani 1 1 d .
H10G H -0.0352 0.0152 0.1240 0.079 Uiso 1 1 calc GR
H10H H 0.0066 0.0192 0.0891 0.079 Uiso 1 1 calc GR
H10I H -0.0136 0.1025 0.1111 0.079 Uiso 1 1 calc GR
C93 C 0.11451(15) 0.3052(2) 0.22374(16) 0.0207(9) Uani 1 1 d .
C94 C 0.08284(15) 0.2492(2) 0.23869(17) 0.0235(10) Uani 1 1 d .
H94 H 0.0920 0.2073 0.2632 0.028 Uiso 1 1 calc R
C95 C 0.03800(16) 0.2538(3) 0.21818(17) 0.0261(10) Uani 1 1 d .
H95 H 0.0167 0.2149 0.2288 0.031 Uiso 1 1 calc R
C96 C 0.02358(15) 0.3146(2) 0.18216(17) 0.0234(10) Uani 1 1 d .
C97 C 0.05514(16) 0.3719(3) 0.16919(17) 0.0254(10) Uani 1 1 d .
H97 H 0.0456 0.4149 0.1455 0.030 Uiso 1 1 calc R
C98 C 0.10018(16) 0.3690(2) 0.18947(16) 0.0237(10) Uani 1 1 d .
H98 H 0.1211 0.4098 0.1802 0.028 Uiso 1 1 calc R
C99 C -0.02470(16) 0.3154(3) 0.15745(18) 0.0314(11) Uani 1 1 d .
H99A H -0.0285 0.2727 0.1305 0.047 Uiso 1 1 calc GR
H99B H -0.0316 0.3696 0.1418 0.047 Uiso 1 1 calc GR
H99C H -0.0454 0.3043 0.1840 0.047 Uiso 1 1 calc GR
O27 O 0.37122(16) 0.4788(3) 0.07727(17) 0.0711(13) Uani 1 1 d .
Sr1 Sr 0.24227(2) -0.00871(2) 0.25154(2) 0.01764(9) Uani 1 1 d .
Sr2 Sr 0.25063(2) 0.48141(2) 0.24131(2) 0.01726(9) Uani 1 1 d .
H1A H 0.2847 0.1671 0.2555 0.026 Uiso 1 1 d DR
H1B H 0.2400 0.1677 0.2189 0.026 Uiso 1 1 d DR
H8C H 0.2684 0.6723 0.2842 0.026 Uiso 1 1 d DR
H8D H 0.2248(8) 0.6512(13) 0.2490(11) 0.026 Uiso 1 1 d DR

loop_
_atom_site_aniso_label
_atom_site_aniso_U_11
_atom_site_aniso_U_22
_atom_site_aniso_U_33
_atom_site_aniso_U_23
_atom_site_aniso_U_13
_atom_site_aniso_U_12
Co1 0.0188(3) 0.0208(3) 0.0148(3) -0.0007(2) 0.0012(2) 0.0000(2)
S3 0.0217(6) 0.0217(5) 0.0152(5) 0.0007(4) 0.0007(4) 0.0005(4)
S1 0.0176(6) 0.0208(5) 0.0239(6) -0.0032(4) 0.0009(4) 0.0015(4)
S2 0.0241(6) 0.0186(5) 0.0205(5) -0.0024(4) 0.0027(5) -0.0001(4)
O2 0.0242(18) 0.0264(16) 0.0392(19) -0.0112(14) -0.0010(15) 0.0033(14)
O1 0.0156(15) 0.0224(14) 0.0181(14) -0.0006(12) -0.0016(12) -0.0001(12)
O4 0.0289(18) 0.0277(15) 0.0148(15) -0.0018(12) 0.0030(13) -0.0043(13)
O5 0.0275(18) 0.0244(15) 0.0351(18) -0.0036(14) -0.0025(15) 0.0058(14)
O3 0.0212(17) 0.0219(15) 0.0336(18) 0.0009(13) 0.0031(14) -0.0020(13)
O6 0.0281(18) 0.0239(15) 0.0162(15) 0.0039(12) 0.0010(13) -0.0015(13)
O7 0.0286(18) 0.0223(15) 0.0222(16) -0.0025(12) 0.0004(14) 0.0009(13)
N1 0.018(2) 0.0302(19) 0.0202(18) 0.0002(15) 0.0051(16) 0.0046(16)
N2 0.018(2) 0.0308(19) 0.0187(18) 0.0008(15) -0.0011(15) -0.0029(16)
N3 0.035(2) 0.0218(17) 0.0180(18) 0.0011(15) 0.0041(17) -0.0082(16)
N4 0.019(2) 0.0281(19) 0.0158(17) 0.0010(15) -0.0005(15) 0.0007(15)
C22 0.026(3) 0.034(2) 0.025(2) 0.009(2) -0.001(2) -0.006(2)
C23 0.018(3) 0.043(3) 0.033(3) 0.009(2) -0.004(2) -0.004(2)
C8 0.021(2) 0.040(3) 0.025(2) 0.005(2) 0.005(2) 0.005(2)
C2 0.024(3) 0.029(2) 0.029(2) -0.002(2) 0.000(2) 0.002(2)
C14 0.042(3) 0.024(2) 0.034(3) -0.003(2) -0.007(2) -0.005(2)
C3 0.040(3) 0.042(3) 0.024(2) -0.007(2) -0.001(2) -0.006(2)
C20 0.020(2) 0.039(2) 0.016(2) 0.0002(19) 0.0017(18) -0.001(2)
C13 0.032(3) 0.022(2) 0.041(3) -0.007(2) -0.003(2) 0.002(2)
C9 0.024(3) 0.041(3) 0.019(2) -0.003(2) 0.0057(19) 0.000(2)
C1 0.024(2) 0.021(2) 0.017(2) 0.0031(17) 0.0006(18) -0.0018(18)
C16 0.025(3) 0.047(3) 0.032(3) 0.000(2) 0.004(2) 0.009(2)
C12 0.025(3) 0.019(2) 0.023(2) 0.0043(17) 0.0040(19) 0.0003(18)
C26 0.029(3) 0.033(2) 0.021(2) -0.0011(19) 0.000(2) 0.005(2)
C10 0.029(3) 0.039(3) 0.021(2) 0.005(2) 0.005(2) -0.010(2)
C15 0.020(3) 0.037(3) 0.032(3) 0.011(2) 0.002(2) -0.003(2)
C21 0.017(2) 0.034(2) 0.015(2) 0.0012(18) 0.0002(18) 0.0035(19)
C17 0.030(3) 0.030(2) 0.029(3) -0.002(2) 0.004(2) 0.008(2)
C4 0.033(3) 0.049(3) 0.026(3) 0.004(2) -0.003(2) -0.007(2)
C18 0.024(3) 0.054(3) 0.046(3) 0.012(3) -0.003(2) -0.008(2)
C11 0.045(3) 0.027(2) 0.020(2) 0.0016(19) 0.003(2) -0.014(2)
C24 0.023(3) 0.053(3) 0.021(2) 0.013(2) 0.007(2) 0.010(2)
C6 0.025(3) 0.034(2) 0.024(2) 0.001(2) 0.001(2) 0.000(2)
C5 0.024(3) 0.047(3) 0.030(3) 0.012(2) 0.000(2) -0.003(2)
C7 0.035(3) 0.092(5) 0.027(3) -0.005(3) -0.004(2) -0.014(3)
C19 0.025(3) 0.036(2) 0.016(2) 0.0075(19) 0.0003(19) 0.000(2)
C25 0.037(3) 0.036(3) 0.023(2) -0.003(2) 0.004(2) 0.012(2)
C27 0.028(3) 0.068(4) 0.031(3) 0.008(3) 0.003(2) 0.018(3)
Co2 0.0195(3) 0.0188(3) 0.0167(3) 0.0004(2) -0.0002(2) -0.0015(2)
S4 0.0250(6) 0.0203(5) 0.0180(5) 0.0018(4) 0.0031(5) -0.0005(4)
S5 0.0259(6) 0.0201(5) 0.0154(5) 0.0029(4) -0.0011(4) -0.0022(4)
S6 0.0198(6) 0.0207(5) 0.0235(5) -0.0012(4) -0.0007(5) 0.0008(4)
O11 0.0324(19) 0.0208(14) 0.0214(16) 0.0051(12) -0.0007(14) -0.0043(13)
O8 0.0261(18) 0.0209(14) 0.0208(16) 0.0004(12) 0.0019(13) -0.0014(13)
O9 0.034(2) 0.0255(16) 0.0307(18) 0.0063(14) -0.0048(15) 0.0010(14)
O13 0.0201(17) 0.0214(14) 0.0331(18) 0.0007(13) -0.0006(14) -0.0026(12)
O14 0.0228(17) 0.0269(15) 0.0276(17) -0.0031(13) 0.0024(14) 0.0035(13)
O12 0.0355(19) 0.0253(15) 0.0163(15) 0.0011(12) -0.0013(14) 0.0014(14)
O10 0.0278(19) 0.0328(17) 0.0242(16) -0.0077(14) 0.0101(14) -0.0051(14)
N6 0.024(2) 0.0243(18) 0.0201(19) 0.0004(15) 0.0032(16) -0.0040(15)
N5 0.026(2) 0.0156(16) 0.0228(19) -0.0022(14) 0.0056(16) -0.0032(15)
N8 0.018(2) 0.0244(18) 0.0248(19) 0.0011(15) 0.0011(16) 0.0025(15)
N7 0.029(2) 0.0257(18) 0.0158(18) 0.0060(15) 0.0017(16) -0.0002(16)
C47 0.022(3) 0.038(3) 0.022(2) -0.003(2) 0.003(2) -0.001(2)
C43 0.032(3) 0.035(3) 0.026(2) 0.002(2) 0.005(2) -0.001(2)
C41 0.048(4) 0.062(4) 0.034(3) 0.023(3) -0.017(3) -0.015(3)
C51 0.023(3) 0.032(2) 0.026(2) 0.007(2) 0.007(2) 0.007(2)
C28 0.022(2) 0.022(2) 0.022(2) -0.0019(17) 0.0072(19) -0.0002(18)
C48 0.016(2) 0.023(2) 0.021(2) -0.0033(17) 0.0038(18) 0.0005(17)
C42 0.031(3) 0.031(2) 0.041(3) 0.006(2) -0.003(2) -0.004(2)
C36 0.030(3) 0.029(2) 0.020(2) -0.0041(19) 0.004(2) -0.003(2)
C29 0.029(3) 0.032(2) 0.027(2) -0.001(2) 0.001(2) 0.002(2)
C35 0.028(3) 0.022(2) 0.028(2) -0.0067(19) 0.007(2) -0.0011(19)
C50 0.026(3) 0.036(3) 0.026(2) -0.003(2) -0.001(2) -0.002(2)
C49 0.027(3) 0.025(2) 0.026(2) -0.0035(19) 0.004(2) 0.0009(19)
C38 0.034(3) 0.033(2) 0.015(2) 0.0034(18) 0.003(2) 0.003(2)
C31 0.025(3) 0.055(3) 0.028(3) -0.017(2) 0.002(2) 0.005(2)
C53 0.026(3) 0.027(2) 0.024(2) 0.0015(19) 0.004(2) 0.0046(19)
C54 0.030(3) 0.045(3) 0.037(3) 0.015(2) 0.002(2) 0.009(2)
C40 0.034(3) 0.054(3) 0.033(3) 0.020(2) -0.005(2) -0.019(3)
C30 0.032(3) 0.047(3) 0.022(2) -0.002(2) 0.002(2) 0.010(2)
C44 0.024(3) 0.029(2) 0.023(2) 0.0028(19) 0.005(2) 0.0033(19)
C37 0.032(3) 0.033(2) 0.022(2) 0.002(2) 0.005(2) -0.005(2)
C32 0.026(3) 0.034(3) 0.056(3) -0.014(3) 0.000(3) -0.003(2)
C46 0.024(3) 0.030(2) 0.026(2) -0.0009(19) 0.007(2) -0.001(2)
C39 0.028(3) 0.020(2) 0.020(2) 0.0015(17) -0.0018(19) 0.0031(18)
C34 0.035(3) 0.092(5) 0.046(3) -0.025(3) -0.011(3) 0.000(3)
C33 0.025(3) 0.024(2) 0.037(3) -0.001(2) 0.002(2) -0.0017(19)
C52 0.024(3) 0.026(2) 0.032(3) 0.005(2) 0.004(2) 0.0016(19)
C45 0.031(3) 0.046(3) 0.063(4) 0.012(3) -0.008(3) -0.008(3)
Co3 0.0204(3) 0.0249(3) 0.0164(3) 0.0015(2) -0.0003(2) -0.0001(2)
S7 0.0198(6) 0.0239(5) 0.0199(5) -0.0010(4) 0.0017(4) 0.0005(4)
S8 0.0322(7) 0.0247(5) 0.0152(5) -0.0005(4) -0.0016(5) 0.0036(5)
S9 0.0252(6) 0.0211(5) 0.0195(5) -0.0015(4) -0.0001(5) -0.0017(4)
O15 0.0235(17) 0.0248(15) 0.0256(16) 0.0003(13) 0.0046(14) -0.0015(13)
O16 0.0266(18) 0.0330(17) 0.0273(17) -0.0053(14) 0.0023(14) 0.0066(14)
O17 0.053(2) 0.0307(17) 0.0211(16) -0.0026(14) -0.0018(16) 0.0128(16)
O18 0.035(2) 0.0338(17) 0.0149(15) -0.0010(13) -0.0024(14) 0.0000(14)
O19 0.0292(19) 0.0287(16) 0.0214(16) 0.0032(13) 0.0001(14) -0.0056(14)
O20 0.034(2) 0.0259(16) 0.0300(17) -0.0063(14) -0.0036(15) -0.0008(14)
N9 0.018(2) 0.0289(19) 0.0215(19) -0.0005(15) 0.0023(16) -0.0009(16)
N11 0.029(2) 0.0302(19) 0.0131(17) -0.0039(15) -0.0003(16) -0.0007(17)
N12 0.026(2) 0.0223(18) 0.0238(19) 0.0052(15) 0.0002(17) -0.0008(16)
N10 0.022(2) 0.033(2) 0.0223(19) 0.0028(16) 0.0031(16) -0.0030(17)
C62 0.021(3) 0.049(3) 0.027(3) 0.011(2) 0.003(2) -0.001(2)
C78 0.026(3) 0.033(2) 0.024(2) 0.007(2) 0.008(2) -0.004(2)
C77 0.030(3) 0.033(2) 0.024(2) -0.006(2) -0.002(2) -0.005(2)
C76 0.032(3) 0.022(2) 0.032(3) -0.0041(19) 0.000(2) 0.0029(19)
C63 0.024(3) 0.052(3) 0.030(3) 0.006(2) 0.005(2) -0.009(2)
C64 0.049(4) 0.047(3) 0.019(2) -0.001(2) 0.004(2) -0.007(3)
C65 0.034(3) 0.031(2) 0.019(2) 0.0009(19) 0.001(2) -0.002(2)
C74 0.027(3) 0.027(2) 0.030(3) 0.0062(19) 0.000(2) -0.006(2)
C73 0.032(3) 0.036(3) 0.035(3) 0.013(2) 0.003(2) -0.004(2)
C55 0.019(2) 0.030(2) 0.017(2) 0.0013(18) 0.0022(18) 0.0016(18)
C56 0.019(2) 0.032(2) 0.027(2) -0.001(2) 0.003(2) 0.0009(19)
C57 0.019(3) 0.044(3) 0.030(3) 0.005(2) 0.001(2) 0.005(2)
C58 0.022(3) 0.043(3) 0.021(2) -0.002(2) 0.003(2) -0.007(2)
C59 0.027(3) 0.032(2) 0.028(2) -0.006(2) 0.005(2) -0.003(2)
C60 0.020(2) 0.034(2) 0.027(2) 0.002(2) 0.002(2) 0.000(2)
C61 0.025(3) 0.056(3) 0.040(3) -0.007(3) -0.006(2) -0.009(2)
C75 0.024(3) 0.022(2) 0.023(2) 0.0001(18) 0.0055(19) -0.0008(18)
C80 0.023(3) 0.020(2) 0.032(3) -0.0022(19) 0.006(2) -0.0031(18)
C79 0.030(3) 0.025(2) 0.033(3) 0.005(2) 0.005(2) 0.000(2)
C81 0.030(3) 0.059(3) 0.038(3) 0.000(3) -0.002(2) 0.007(3)
C66 0.028(3) 0.0128(18) 0.024(2) -0.0013(17) -0.004(2) -0.0072(17)
C67 0.037(3) 0.021(2) 0.024(2) 0.0020(18) 0.001(2) -0.001(2)
C68 0.029(3) 0.035(3) 0.040(3) 0.002(2) 0.014(2) -0.005(2)
C69 0.034(3) 0.033(3) 0.034(3) 0.005(2) -0.009(2) -0.008(2)
C70 0.041(3) 0.023(2) 0.022(2) 0.0032(18) -0.006(2) -0.008(2)
C71 0.038(3) 0.018(2) 0.020(2) -0.0004(17) -0.001(2) -0.0016(19)
C72 0.035(3) 0.068(4) 0.053(4) 0.010(3) -0.005(3) -0.011(3)
Co4 0.0194(3) 0.0175(3) 0.0170(3) -0.0006(2) 0.0007(2) -0.0005(2)
S10 0.0196(6) 0.0205(5) 0.0162(5) 0.0003(4) -0.0003(4) -0.0008(4)
S11 0.0203(6) 0.0190(5) 0.0203(5) -0.0006(4) 0.0025(4) -0.0019(4)
S12 0.0184(6) 0.0212(5) 0.0204(5) -0.0008(4) 0.0017(4) -0.0018(4)
O21 0.0198(16) 0.0254(15) 0.0155(14) -0.0007(12) 0.0025(12) -0.0031(13)
O22 0.0259(18) 0.0238(15) 0.0210(15) 0.0015(12) 0.0019(13) -0.0043(13)
O23 0.0255(18) 0.0220(15) 0.0238(16) 0.0019(12) 0.0034(14) -0.0023(13)
O24 0.0185(16) 0.0243(15) 0.0264(16) -0.0022(13) 0.0030(13) 0.0013(12)
O25 0.0196(17) 0.0275(15) 0.0252(16) -0.0034(13) 0.0006(13) 0.0017(13)
O26 0.0289(19) 0.0232(15) 0.0288(17) 0.0032(13) 0.0006(14) -0.0054(13)
N13 0.0165(19) 0.0283(18) 0.0137(17) -0.0053(14) 0.0016(15) -0.0002(15)
N15 0.022(2) 0.0177(17) 0.0235(19) 0.0016(14) 0.0023(16) 0.0003(15)
N16 0.021(2) 0.0232(17) 0.0218(19) -0.0023(15) 0.0071(16) -0.0022(15)
N14 0.023(2) 0.0177(16) 0.0194(18) 0.0001(14) 0.0003(16) -0.0002(15)
C89 0.029(3) 0.022(2) 0.017(2) -0.0018(17) 0.0012(19) 0.0033(19)
C90 0.040(3) 0.053(3) 0.024(3) -0.010(2) 0.002(2) 0.004(3)
C91 0.059(4) 0.032(3) 0.039(3) -0.001(2) 0.008(3) 0.012(3)
C92 0.031(3) 0.018(2) 0.022(2) -0.0028(17) -0.001(2) 0.0037(18)
C101 0.021(2) 0.028(2) 0.026(2) -0.0030(19) 0.0060(19) 0.0015(19)
C100 0.041(3) 0.050(3) 0.041(3) -0.015(3) 0.017(3) -0.010(3)
C82 0.021(2) 0.029(2) 0.0104(19) -0.0016(17) 0.0033(17) 0.0009(18)
C83 0.025(3) 0.029(2) 0.016(2) -0.0014(18) -0.0001(19) 0.0005(19)
C84 0.036(3) 0.030(2) 0.022(2) -0.0013(19) 0.005(2) -0.009(2)
C85 0.024(3) 0.036(3) 0.020(2) -0.0097(19) 0.008(2) -0.005(2)
C86 0.022(3) 0.040(3) 0.022(2) -0.007(2) -0.002(2) 0.003(2)
C87 0.025(3) 0.027(2) 0.021(2) 0.0003(18) 0.0031(19) -0.0021(19)
C88 0.025(3) 0.051(3) 0.041(3) -0.015(3) 0.001(2) -0.010(2)
C102 0.026(2) 0.0166(19) 0.021(2) -0.0048(17) 0.0007(19) 0.0022(18)
C103 0.026(3) 0.033(2) 0.025(2) -0.003(2) 0.006(2) -0.003(2)
C104 0.019(3) 0.046(3) 0.037(3) -0.012(2) -0.004(2) 0.005(2)
C105 0.029(3) 0.042(3) 0.029(3) -0.010(2) -0.005(2) 0.013(2)
C106 0.039(3) 0.032(2) 0.022(2) -0.002(2) 0.001(2) 0.009(2)
C107 0.021(2) 0.026(2) 0.027(2) 0.0010(19) 0.003(2) 0.0006(19)
C108 0.045(4) 0.078(4) 0.033(3) -0.010(3) -0.010(3) 0.022(3)
C93 0.027(3) 0.0173(19) 0.017(2) -0.0050(16) 0.0019(18) 0.0004(18)
C94 0.024(3) 0.022(2) 0.026(2) 0.0040(18) 0.004(2) -0.0011(18)
C95 0.026(3) 0.023(2) 0.030(3) 0.0013(19) 0.007(2) -0.0045(19)
C96 0.023(2) 0.022(2) 0.025(2) -0.0073(18) 0.0012(19) 0.0053(18)
C97 0.032(3) 0.020(2) 0.023(2) 0.0002(18) -0.002(2) 0.0048(19)
C98 0.031(3) 0.018(2) 0.022(2) -0.0007(17) 0.001(2) -0.0017(18)
C99 0.026(3) 0.034(3) 0.033(3) -0.004(2) 0.000(2) 0.004(2)
O27 0.086(4) 0.067(3) 0.061(3) 0.000(2) 0.014(3) 0.003(3)
Sr1 0.0196(2) 0.01779(18) 0.01540(19) 0.00046(15) 0.00116(16) -0.00066(15)
Sr2 0.0199(2) 0.01680(18) 0.01492(19) -0.00037(15) 0.00071(16) 0.00008(15)

loop_
_atom_type_symbol
_atom_type_description
_atom_type_scat_dispersion_real
_atom_type_scat_dispersion_imag
_atom_type_scat_source
C C 0.0033 0.0016 'International Tables Vol C Tables 4.2.6.8 and 6.1.1.4'
H H 0.0000 0.0000 'International Tables Vol C Tables 4.2.6.8 and 6.1.1.4'
Co Co 0.3494 0.9721 'International Tables Vol C Tables 4.2.6.8 and 6.1.1.4'
N N 0.0061 0.0033 'International Tables Vol C Tables 4.2.6.8 and 6.1.1.4'
O O 0.0106 0.0060 'International Tables Vol C Tables 4.2.6.8 and 6.1.1.4'
S S 0.1246 0.1234 'International Tables Vol C Tables 4.2.6.8 and 6.1.1.4'
Sr Sr -1.5307 3.2498 'International Tables Vol C Tables 4.2.6.8 and 6.1.1.4'

loop_
_geom_angle_atom_site_label_1
_geom_angle_atom_site_label_2
_geom_angle_atom_site_label_3
_geom_angle
_geom_angle_site_symmetry_3
O1 Co1 N2 168.20(12) .
N1 Co1 O1 109.10(12) .
N1 Co1 N2 82.39(14) .
N1 Co1 N3 111.56(15) .
N1 Co1 N4 112.62(14) .
N3 Co1 O1 92.39(12) .
N3 Co1 N2 80.51(13) .
N4 Co1 O1 96.05(12) .
N4 Co1 N2 81.45(13) .
N4 Co1 N3 129.07(14) .
O6 S3 N4 108.86(18) .
O6 S3 C21 107.05(19) .
O7 S3 O6 115.43(17) .
O7 S3 N4 113.58(18) .
O7 S3 C21 104.83(19) .
N4 S3 C21 106.43(19) .
O2 S1 O3 116.61(18) .
O2 S1 N1 113.08(19) .
O2 S1 C1 105.59(19) .
O3 S1 N1 106.81(18) .
O3 S1 C1 105.60(19) .
N1 S1 C1 108.68(19) .
O4 S2 N3 109.38(17) .
O4 S2 C12 104.44(19) .
O5 S2 O4 114.13(19) .
O5 S2 N3 112.99(19) .
O5 S2 C12 105.19(19) .
N3 S2 C12 110.2(2) .
Co1 O1 Sr1 118.58(10) .
Co1 O1 H1A 103.02(19) .
Co1 O1 H1B 107.05(18) .
Sr1 O1 H1A 115.70(18) .
Sr1 O1 H1B 105.85(18) .
H1A O1 H1B 105.8(2) .
S2 O5 Sr2 159.8(2) .
S1 O3 Sr1 163.43(18) .
S3 O6 Sr1 148.08(18) .
S1 N1 Co1 129.7(2) .
C8 N1 Co1 113.7(3) .
C8 N1 S1 116.2(3) .
C9 N2 Co1 105.2(3) .
C9 N2 C10 112.4(4) .
C9 N2 C19 113.1(3) .
C10 N2 Co1 108.3(2) .
C10 N2 C19 111.7(3) .
C19 N2 Co1 105.5(3) .
S2 N3 Co1 131.2(2) .
C11 N3 Co1 113.4(3) .
C11 N3 S2 114.5(3) .
S3 N4 Co1 130.4(2) .
C20 N4 Co1 114.9(3) .
C20 N4 S3 111.7(3) .
C23 C22 H22 120.2 .
C21 C22 H22 120.2 .
C21 C22 C23 119.6(4) .
C22 C23 H23 119.2 .
C24 C23 C22 121.5(5) .
C24 C23 H23 119.2 .
N1 C8 H8A 110.3 .
N1 C8 H8B 110.3 .
N1 C8 C9 107.3(4) .
H8A C8 H8B 108.5 .
C9 C8 H8A 110.3 .
C9 C8 H8B 110.3 .
C3 C2 H2 120.4 .
C1 C2 H2 120.4 .
C1 C2 C3 119.2(4) .
C13 C14 H14 119.1 .
C13 C14 C15 121.8(4) .
C15 C14 H14 119.1 .
C2 C3 H3 119.3 .
C4 C3 C2 121.4(5) .
C4 C3 H3 119.3 .
N4 C20 H20A 110.0 .
N4 C20 H20B 110.0 .
N4 C20 C19 108.5(3) .
H20A C20 H20B 108.4 .
C19 C20 H20A 110.0 .
C19 C20 H20B 110.0 .
C14 C13 H13 120.0 .
C14 C13 C12 119.9(4) .
C12 C13 H13 120.0 .
N2 C9 C8 110.5(3) .
N2 C9 H9A 109.6 .
N2 C9 H9B 109.6 .
C8 C9 H9A 109.6 .
C8 C9 H9B 109.6 .
H9A C9 H9B 108.1 .
C2 C1 S1 119.0(3) .
C6 C1 S1 120.8(3) .
C6 C1 C2 120.2(4) .
C15 C16 H16 119.1 .
C17 C16 H16 119.1 .
C17 C16 C15 121.8(4) .
C13 C12 S2 119.7(3) .
C17 C12 S2 120.9(3) .
C17 C12 C13 118.9(4) .
C21 C26 H26 120.3 .
C25 C26 H26 120.3 .
C25 C26 C21 119.3(4) .
N2 C10 H10A 109.4 .
N2 C10 H10B 109.4 .
N2 C10 C11 111.2(4) .
H10A C10 H10B 108.0 .
C11 C10 H10A 109.4 .
C11 C10 H10B 109.4 .
C14 C15 C18 121.2(5) .
C16 C15 C14 117.2(4) .
C16 C15 C18 121.7(4) .
C22 C21 S3 120.5(3) .
C22 C21 C26 120.0(4) .
C26 C21 S3 119.5(3) .
C16 C17 C12 120.2(4) .
C16 C17 H17 119.9 .
C12 C17 H17 119.9 .
C3 C4 C5 118.3(4) .
C3 C4 C7 120.3(5) .
C5 C4 C7 121.4(5) .
C15 C18 H18A 109.5 .
C15 C18 H18B 109.5 .
C15 C18 H18C 109.5 .
H18A C18 H18B 109.5 .
H18A C18 H18C 109.5 .
H18B C18 H18C 109.5 .
N3 C11 C10 107.7(3) .
N3 C11 H11A 110.2 .
N3 C11 H11B 110.2 .
C10 C11 H11A 110.2 .
C10 C11 H11B 110.2 .
H11A C11 H11B 108.5 .
C23 C24 C25 118.1(4) .
C23 C24 C27 121.9(5) .
C25 C24 C27 120.0(5) .
C1 C6 H6 120.1 .
C1 C6 C5 119.8(4) .
C5 C6 H6 120.1 .
C4 C5 C6 121.1(5) .
C4 C5 H5 119.4 .
C6 C5 H5 119.4 .
C4 C7 H7A 109.5 .
C4 C7 H7B 109.5 .
C4 C7 H7C 109.5 .
H7A C7 H7B 109.5 .
H7A C7 H7C 109.5 .
H7B C7 H7C 109.5 .
N2 C19 C20 110.7(3) .
N2 C19 H19A 109.5 .
N2 C19 H19B 109.5 .
C20 C19 H19A 109.5 .
C20 C19 H19B 109.5 .
H19A C19 H19B 108.1 .
C26 C25 C24 121.4(4) .
C26 C25 H25 119.3 .
C24 C25 H25 119.3 .
C24 C27 H27A 109.5 .
C24 C27 H27B 109.5 .
C24 C27 H27C 109.5 .
H27A C27 H27B 109.5 .
H27A C27 H27C 109.5 .
H27B C27 H27C 109.5 .
O8 Co2 N6 169.17(12) .
N5 Co2 O8 92.68(12) .
N5 Co2 N6 80.94(13) .
N8 Co2 O8 94.83(12) .
N8 Co2 N6 82.03(14) .
N8 Co2 N5 125.64(14) .
N7 Co2 O8 109.01(13) .
N7 Co2 N6 81.73(14) .
N7 Co2 N5 116.16(15) .
N7 Co2 N8 111.76(14) .
O9 S4 O10 115.48(18) .
O9 S4 N5 112.48(19) .
O9 S4 C28 104.22(19) .
O10 S4 N5 109.78(18) .
O10 S4 C28 104.68(19) .
N5 S4 C28 109.6(2) .
O11 S5 O12 116.33(17) .
O11 S5 N7 112.99(18) .
O11 S5 C39 105.74(19) .
O12 S5 N7 107.30(18) .
O12 S5 C39 105.0(2) .
N7 S5 C39 109.01(19) .
O13 S6 O14 115.29(18) .
O13 S6 N8 112.63(19) .
O13 S6 C48 104.33(19) .
O14 S6 N8 109.49(19) .
O14 S6 C48 107.57(19) .
N8 S6 C48 106.96(18) .
Co2 O8 Sr2 118.40(11) .
Co2 O8 H8C 93.59(18) .
Co2 O8 H8D 109(2) .
Sr2 O8 H8C 132.9(2) .
Sr2 O8 H8D 98.2(18) .
H8C O8 H8D 103.3(9) .
S6 O14 Sr2 148.21(18) .
S5 O12 Sr2 162.13(18) .
C36 N6 Co2 107.9(3) .
C36 N6 C37 111.8(3) .
C37 N6 Co2 106.8(3) .
C46 N6 Co2 104.9(3) .
C46 N6 C36 111.9(3) .
C46 N6 C37 112.9(3) .
S4 N5 Co2 131.8(2) .
C35 N5 Co2 113.8(3) .
C35 N5 S4 113.5(3) .
S6 N8 Co2 131.4(2) .
C47 N8 Co2 114.2(3) .
C47 N8 S6 112.5(3) .
S5 N7 Co2 129.6(2) .
C38 N7 Co2 113.9(3) .
C38 N7 S5 115.9(3) .
N8 C47 H47A 110.0 .
N8 C47 H47B 110.0 .
N8 C47 C46 108.3(4) .
H47A C47 H47B 108.4 .
C46 C47 H47A 110.0 .
C46 C47 H47B 110.0 .
C42 C43 H43 118.6 .
C44 C43 H43 118.6 .
C44 C43 C42 122.8(4) .
C42 C41 H41 119.7 .
C42 C41 C40 120.6(5) .
C40 C41 H41 119.7 .
C50 C51 C54 120.9(4) .
C52 C51 C50 118.4(4) .
C52 C51 C54 120.6(4) .
C29 C28 S4 119.1(3) .
C29 C28 C33 120.2(4) .
C33 C28 S4 120.5(3) .
C49 C48 S6 118.6(3) .
C49 C48 C53 120.1(4) .
C53 C48 S6 121.3(3) .
C43 C42 C41 117.7(5) .
C43 C42 C45 121.5(5) .
C41 C42 C45 120.8(5) .
N6 C36 H36A 109.4 .
N6 C36 H36B 109.4 .
N6 C36 C35 111.0(3) .
H36A C36 H36B 108.0 .
C35 C36 H36A 109.4 .
C35 C36 H36B 109.4 .
C28 C29 H29 120.5 .
C30 C29 C28 119.0(4) .
C30 C29 H29 120.5 .
N5 C35 C36 107.1(3) .
N5 C35 H35A 110.3 .
N5 C35 H35B 110.3 .
C36 C35 H35A 110.3 .
C36 C35 H35B 110.3 .
H35A C35 H35B 108.5 .
C51 C50 H50 119.5 .
C51 C50 C49 121.0(4) .
C49 C50 H50 119.5 .
C48 C49 C50 119.5(4) .
C48 C49 H49 120.3 .
C50 C49 H49 120.3 .
N7 C38 H38A 110.1 .
N7 C38 H38B 110.1 .
N7 C38 C37 108.0(3) .
H38A C38 H38B 108.4 .
C37 C38 H38A 110.1 .
C37 C38 H38B 110.1 .
C30 C31 C32 117.7(5) .
C30 C31 C34 121.8(5) .
C32 C31 C34 120.5(5) .
C48 C53 H53 120.3 .
C52 C53 C48 119.4(4) .
C52 C53 H53 120.3 .
C51 C54 H54A 109.5 .
C51 C54 H54B 109.5 .
C51 C54 H54C 109.5 .
H54A C54 H54B 109.5 .
H54A C54 H54C 109.5 .
H54B C54 H54C 109.5 .
C41 C40 H40 120.0 .
C39 C40 C41 120.0(5) .
C39 C40 H40 120.0 .
C29 C30 H30 118.9 .
C31 C30 C29 122.1(5) .
C31 C30 H30 118.9 .
C43 C44 H44 120.4 .
C43 C44 C39 119.2(4) .
C39 C44 H44 120.4 .
N6 C37 C38 110.0(4) .
N6 C37 H37A 109.7 .
N6 C37 H37B 109.7 .
C38 C37 H37A 109.7 .
C38 C37 H37B 109.7 .
H37A C37 H37B 108.2 .
C31 C32 H32 118.9 .
C33 C32 C31 122.2(5) .
C33 C32 H32 118.9 .
N6 C46 C47 111.6(4) .
N6 C46 H46A 109.3 .
N6 C46 H46B 109.3 .
C47 C46 H46A 109.3 .
C47 C46 H46B 109.3 .
H46A C46 H46B 108.0 .
C40 C39 S5 119.7(4) .
C44 C39 S5 120.5(3) .
C44 C39 C40 119.7(4) .
C31 C34 H34A 109.5 .
C31 C34 H34B 109.5 .
C31 C34 H34C 109.5 .
H34A C34 H34B 109.5 .
H34A C34 H34C 109.5 .
H34B C34 H34C 109.5 .
C28 C33 H33 120.7 .
C32 C33 C28 118.7(4) .
C32 C33 H33 120.7 .
C51 C52 C53 121.5(4) .
C51 C52 H52 119.2 .
C53 C52 H52 119.2 .
C42 C45 H45A 109.5 .
C42 C45 H45B 109.5 .
C42 C45 H45C 109.5 .
H45A C45 H45B 109.5 .
H45A C45 H45C 109.5 .
H45B C45 H45C 109.5 .
N9 Co3 N11 113.71(15) .
N9 Co3 N12 124.13(15) .
N9 Co3 N10 83.14(15) .
N11 Co3 N10 84.54(14) .
N12 Co3 N11 118.92(15) .
N12 Co3 N10 84.39(14) .
O15 S7 N9 106.70(18) .
O15 S7 C55 108.31(19) .
O16 S7 O15 116.30(18) .
O16 S7 N9 113.60(19) .
O16 S7 C55 105.8(2) .
N9 S7 C55 105.52(19) .
O17 S8 O18 116.80(18) .
O17 S8 N11 113.3(2) .
O17 S8 C66 106.9(2) .
O18 S8 N11 106.34(18) .
O18 S8 C66 106.7(2) .
N11 S8 C66 106.26(19) .
O19 S9 N12 107.45(18) .
O19 S9 C75 105.82(19) .
O20 S9 O19 115.83(18) .
O20 S9 N12 113.89(19) .
O20 S9 C75 104.69(19) .
N12 S9 C75 108.6(2) .
S7 O15 Sr2 150.26(17) 1_545
S9 O20 Sr1 164.3(2) .
S7 N9 Co3 125.6(2) .
C62 N9 Co3 116.1(3) .
C62 N9 S7 115.3(3) .
S8 N11 Co3 128.0(2) .
C65 N11 Co3 114.0(3) .
C65 N11 S8 118.0(3) .
S9 N12 Co3 129.2(2) .
C74 N12 Co3 113.3(3) .
C74 N12 S9 117.2(3) .
C63 N10 Co3 106.0(3) .
C63 N10 C64 110.9(4) .
C64 N10 Co3 105.7(3) .
C73 N10 Co3 106.2(3) .
C73 N10 C63 114.2(4) .
C73 N10 C64 113.1(4) .
N9 C62 H62A 110.3 .
N9 C62 H62B 110.3 .
N9 C62 C63 107.0(4) .
H62A C62 H62B 108.6 .
C63 C62 H62A 110.3 .
C63 C62 H62B 110.3 .
C77 C78 C79 117.2(4) .
C77 C78 C81 122.4(4) .
C79 C78 C81 120.4(4) .
C78 C77 H77 119.3 .
C76 C77 C78 121.5(4) .
C76 C77 H77 119.3 .
C77 C76 H76 119.7 .
C77 C76 C75 120.6(4) .
C75 C76 H76 119.7 .
N10 C63 C62 112.4(4) .
N10 C63 H63A 109.1 .
N10 C63 H63B 109.1 .
C62 C63 H63A 109.1 .
C62 C63 H63B 109.1 .
H63A C63 H63B 107.9 .
N10 C64 H64A 109.3 .
N10 C64 H64B 109.3 .
N10 C64 C65 111.6(4) .
H64A C64 H64B 108.0 .
C65 C64 H64A 109.3 .
C65 C64 H64B 109.3 .
N11 C65 C64 109.2(4) .
N11 C65 H65A 109.8 .
N11 C65 H65B 109.8 .
C64 C65 H65A 109.8 .
C64 C65 H65B 109.8 .
H65A C65 H65B 108.3 .
N12 C74 H74A 110.4 .
N12 C74 H74B 110.4 .
N12 C74 C73 106.5(3) .
H74A C74 H74B 108.6 .
C73 C74 H74A 110.4 .
C73 C74 H74B 110.4 .
N10 C73 C74 111.7(4) .
N10 C73 H73A 109.3 .
N10 C73 H73B 109.3 .
C74 C73 H73A 109.3 .
C74 C73 H73B 109.3 .
H73A C73 H73B 107.9 .
C56 C55 S7 121.2(3) .
C56 C55 C60 120.6(4) .
C60 C55 S7 118.1(3) .
C55 C56 H56 120.2 .
C55 C56 C57 119.6(4) .
C57 C56 H56 120.2 .
C56 C57 H57 119.2 .
C56 C57 C58 121.6(4) .
C58 C57 H57 119.2 .
C57 C58 C59 117.6(4) .
C57 C58 C61 121.9(5) .
C59 C58 C61 120.5(4) .
C58 C59 H59 119.1 .
C60 C59 C58 121.8(4) .
C60 C59 H59 119.1 .
C55 C60 H60 120.7 .
C59 C60 C55 118.7(4) .
C59 C60 H60 120.7 .
C58 C61 H61A 109.5 .
C58 C61 H61B 109.5 .
C58 C61 H61C 109.5 .
H61A C61 H61B 109.5 .
H61A C61 H61C 109.5 .
H61B C61 H61C 109.5 .
C76 C75 S9 119.7(3) .
C76 C75 C80 119.3(4) .
C80 C75 S9 121.0(3) .
C75 C80 H80 120.3 .
C79 C80 C75 119.3(4) .
C79 C80 H80 120.3 .
C78 C79 H79 119.0 .
C80 C79 C78 122.0(4) .
C80 C79 H79 119.0 .
C78 C81 H81A 109.5 .
C78 C81 H81B 109.5 .
C78 C81 H81C 109.5 .
H81A C81 H81B 109.5 .
H81A C81 H81C 109.5 .
H81B C81 H81C 109.5 .
C67 C66 S8 121.1(3) .
C67 C66 C71 120.2(4) .
C71 C66 S8 118.5(4) .
C66 C67 H67 120.2 .
C68 C67 C66 119.5(4) .
C68 C67 H67 120.2 .
C67 C68 H68 119.2 .
C67 C68 C69 121.5(5) .
C69 C68 H68 119.2 .
C68 C69 C72 121.6(5) .
C70 C69 C68 118.5(5) .
C70 C69 C72 119.9(5) .
C69 C70 H70 119.6 .
C71 C70 C69 120.7(4) .
C71 C70 H70 119.6 .
C66 C71 H71 120.2 .
C70 C71 C66 119.5(4) .
C70 C71 H71 120.2 .
C69 C72 H72A 109.5 .
C69 C72 H72B 109.5 .
C69 C72 H72C 109.5 .
H72A C72 H72B 109.5 .
H72A C72 H72C 109.5 .
H72B C72 H72C 109.5 .
N13 Co4 N15 122.49(15) .
N13 Co4 N16 116.75(15) .
N13 Co4 N14 84.30(14) .
N15 Co4 N14 84.18(13) .
N16 Co4 N15 117.80(15) .
N16 Co4 N14 84.33(14) .
O21 S10 N13 105.75(17) .
O21 S10 C82 108.48(18) .
O22 S10 O21 116.18(17) .
O22 S10 N13 114.07(18) .
O22 S10 C82 106.20(18) .
N13 S10 C82 105.57(19) .
O23 S11 O24 114.78(17) .
O23 S11 N15 113.56(18) .
O23 S11 C93 106.30(18) .
O24 S11 N15 107.19(18) .
O24 S11 C93 105.99(18) .
N15 S11 C93 108.63(19) .
O25 S12 N16 105.87(18) .
O25 S12 C102 105.32(19) .
O26 S12 O25 117.47(18) .
O26 S12 N16 112.78(18) .
O26 S12 C102 106.44(19) .
N16 S12 C102 108.45(18) .
S10 O21 Sr1 149.47(16) .
S11 O23 Sr2 154.12(18) .
S12 O25 Sr1 173.32(19) .
S10 N13 Co4 124.40(19) .
C89 N13 Co4 115.2(3) .
C89 N13 S10 118.0(3) .
S11 N15 Co4 124.51(19) .
C92 N15 Co4 113.7(3) .
C92 N15 S11 119.2(3) .
S12 N16 Co4 124.6(2) .
C101 N16 Co4 115.0(3) .
C101 N16 S12 119.9(3) .
C90 N14 Co4 105.1(3) .
C90 N14 C91 113.1(4) .
C90 N14 C100 113.6(4) .
C91 N14 Co4 105.9(3) .
C100 N14 Co4 105.8(3) .
C100 N14 C91 112.4(4) .
N13 C89 H89A 110.2 .
N13 C89 H89B 110.2 .
N13 C89 C90 107.4(3) .
H89A C89 H89B 108.5 .
C90 C89 H89A 110.2 .
C90 C89 H89B 110.2 .
N14 C90 C89 112.4(4) .
N14 C90 H90A 109.1 .
N14 C90 H90B 109.1 .
C89 C90 H90A 109.1 .
C89 C90 H90B 109.1 .
H90A C90 H90B 107.8 .
N14 C91 H91A 109.2 .
N14 C91 H91B 109.2 .
N14 C91 C92 112.0(4) .
H91A C91 H91B 107.9 .
C92 C91 H91A 109.2 .
C92 C91 H91B 109.2 .
N15 C92 C91 108.4(3) .
N15 C92 H92A 110.0 .
N15 C92 H92B 110.0 .
C91 C92 H92A 110.0 .
C91 C92 H92B 110.0 .
H92A C92 H92B 108.4 .
N16 C101 H10C 110.0 .
N16 C101 H10D 110.0 .
N16 C101 C100 108.5(4) .
H10C C101 H10D 108.4 .
C100 C101 H10C 110.0 .
C100 C101 H10D 110.0 .
N14 C100 C101 112.5(4) .
N14 C100 H10E 109.1 .
N14 C100 H10F 109.1 .
C101 C100 H10E 109.1 .
C101 C100 H10F 109.1 .
H10E C100 H10F 107.8 .
C83 C82 S10 118.6(3) .
C87 C82 S10 121.0(3) .
C87 C82 C83 120.3(4) .
C82 C83 H83 120.4 .
C84 C83 C82 119.2(4) .
C84 C83 H83 120.4 .
C83 C84 H84 119.4 .
C83 C84 C85 121.2(4) .
C85 C84 H84 119.4 .
C84 C85 C88 120.3(4) .
C86 C85 C84 118.7(4) .
C86 C85 C88 120.9(4) .
C85 C86 H86 119.7 .
C85 C86 C87 120.6(4) .
C87 C86 H86 119.7 .
C82 C87 C86 119.9(4) .
C82 C87 H87 120.1 .
C86 C87 H87 120.1 .
C85 C88 H88A 109.5 .
C85 C88 H88B 109.5 .
C85 C88 H88C 109.5 .
H88A C88 H88B 109.5 .
H88A C88 H88C 109.5 .
H88B C88 H88C 109.5 .
C103 C102 S12 120.9(3) .
C103 C102 C107 120.3(4) .
C107 C102 S12 118.7(3) .
C102 C103 H103 119.8 .
C102 C103 C104 120.5(4) .
C104 C103 H103 119.8 .
C103 C104 H104 119.8 .
C103 C104 C105 120.4(5) .
C105 C104 H104 119.8 .
C104 C105 C108 121.2(5) .
C106 C105 C104 118.5(4) .
C106 C105 C108 120.3(5) .
C105 C106 H106 119.2 .
C105 C106 C107 121.5(4) .
C107 C106 H106 119.2 .
C102 C107 H107 120.6 .
C106 C107 C102 118.8(4) .
C106 C107 H107 120.6 .
C105 C108 H10G 109.5 .
C105 C108 H10H 109.5 .
C105 C108 H10I 109.5 .
H10G C108 H10H 109.5 .
H10G C108 H10I 109.5 .
H10H C108 H10I 109.5 .
C94 C93 S11 119.1(3) .
C94 C93 C98 119.2(4) .
C98 C93 S11 121.7(3) .
C93 C94 H94 119.7 .
C95 C94 C93 120.5(4) .
C95 C94 H94 119.7 .
C94 C95 H95 119.5 .
C94 C95 C96 121.0(4) .
C96 C95 H95 119.5 .
C95 C96 C99 120.4(4) .
C97 C96 C95 117.8(4) .
C97 C96 C99 121.8(4) .
C96 C97 H97 118.9 .
C96 C97 C98 122.3(4) .
C98 C97 H97 118.9 .
C93 C98 H98 120.5 .
C97 C98 C93 119.1(4) .
C97 C98 H98 120.5 .
C96 C99 H99A 109.5 .
C96 C99 H99B 109.5 .
C96 C99 H99C 109.5 .
H99A C99 H99B 109.5 .
H99A C99 H99C 109.5 .
H99B C99 H99C 109.5 .

loop_
_geom_bond_atom_site_label_1
_geom_bond_atom_site_label_2
_geom_bond_distance
_geom_bond_site_symmetry_2
Co1 O1 2.167(3) .
Co1 N1 1.996(3) .
Co1 N2 2.183(3) .
Co1 N3 2.029(3) .
Co1 N4 2.018(3) .
S3 O6 1.460(3) .
S3 O7 1.444(3) .
S3 N4 1.573(4) .
S3 C21 1.788(4) .
S1 O2 1.449(3) .
S1 O3 1.450(3) .
S1 N1 1.571(4) .
S1 C1 1.773(4) .
S2 O4 1.448(3) .
S2 O5 1.445(3) .
S2 N3 1.557(4) .
S2 C12 1.764(5) .
O1 Sr1 2.560(3) .
O1 H1A 0.973(2) .
O1 H1B 0.972(2) .
O5 Sr2 2.442(3) .
O3 Sr1 2.448(3) .
O6 Sr1 2.664(3) .
N1 C8 1.468(5) .
N2 C9 1.472(5) .
N2 C10 1.480(5) .
N2 C19 1.480(5) .
N3 C11 1.487(5) .
N4 C20 1.484(5) .
C22 H22 0.9500 .
C22 C23 1.392(6) .
C22 C21 1.367(6) .
C23 H23 0.9500 .
C23 C24 1.374(7) .
C8 H8A 0.9900 .
C8 H8B 0.9900 .
C8 C9 1.528(6) .
C2 H2 0.9500 .
C2 C3 1.395(6) .
C2 C1 1.387(6) .
C14 H14 0.9500 .
C14 C13 1.381(6) .
C14 C15 1.387(7) .
C3 H3 0.9500 .
C3 C4 1.383(7) .
C20 H20A 0.9900 .
C20 H20B 0.9900 .
C20 C19 1.508(6) .
C13 H13 0.9500 .
C13 C12 1.387(6) .
C9 H9A 0.9900 .
C9 H9B 0.9900 .
C1 C6 1.377(6) .
C16 H16 0.9500 .
C16 C15 1.385(7) .
C16 C17 1.377(7) .
C12 C17 1.384(6) .
C26 H26 0.9500 .
C26 C21 1.398(6) .
C26 C25 1.379(6) .
C10 H10A 0.9900 .
C10 H10B 0.9900 .
C10 C11 1.488(6) .
C15 C18 1.501(6) .
C17 H17 0.9500 .
C4 C5 1.386(7) .
C4 C7 1.506(6) .
C18 H18A 0.9800 .
C18 H18B 0.9800 .
C18 H18C 0.9800 .
C11 H11A 0.9900 .
C11 H11B 0.9900 .
C24 C25 1.389(7) .
C24 C27 1.509(6) .
C6 H6 0.9500 .
C6 C5 1.391(6) .
C5 H5 0.9500 .
C7 H7A 0.9800 .
C7 H7B 0.9800 .
C7 H7C 0.9800 .
C19 H19A 0.9900 .
C19 H19B 0.9900 .
C25 H25 0.9500 .
C27 H27A 0.9800 .
C27 H27B 0.9800 .
C27 H27C 0.9800 .
Co2 O8 2.171(3) .
Co2 N6 2.178(3) .
Co2 N5 2.035(3) .
Co2 N8 2.014(4) .
Co2 N7 2.008(3) .
S4 O9 1.445(3) .
S4 O10 1.450(3) .
S4 N5 1.564(4) .
S4 C28 1.767(4) .
S5 O11 1.444(3) .
S5 O12 1.452(3) .
S5 N7 1.568(4) .
S5 C39 1.778(5) .
S6 O13 1.444(3) .
S6 O14 1.453(3) .
S6 N8 1.575(4) .
S6 C48 1.784(4) .
O8 Sr2 2.555(3) .
O8 H8C 0.987(2) .
O8 H8D 0.981(5) .
O14 Sr2 2.618(3) .
O12 Sr2 2.456(3) .
N6 C36 1.469(5) .
N6 C37 1.485(5) .
N6 C46 1.469(6) .
N5 C35 1.481(5) .
N8 C47 1.488(5) .
N7 C38 1.476(5) .
C47 H47A 0.9900 .
C47 H47B 0.9900 .
C47 C46 1.503(6) .
C43 H43 0.9500 .
C43 C42 1.372(6) .
C43 C44 1.370(6) .
C41 H41 0.9500 .
C41 C42 1.387(7) .
C41 C40 1.389(7) .
C51 C50 1.383(6) .
C51 C54 1.506(6) .
C51 C52 1.381(6) .
C28 C29 1.387(6) .
C28 C33 1.398(6) .
C48 C49 1.380(6) .
C48 C53 1.387(6) .
C42 C45 1.516(7) .
C36 H36A 0.9900 .
C36 H36B 0.9900 .
C36 C35 1.521(6) .
C29 H29 0.9500 .
C29 C30 1.387(7) .
C35 H35A 0.9900 .
C35 H35B 0.9900 .
C50 H50 0.9500 .
C50 C49 1.397(6) .
C49 H49 0.9500 .
C38 H38A 0.9900 .
C38 H38B 0.9900 .
C38 C37 1.518(6) .
C31 C30 1.374(7) .
C31 C32 1.390(7) .
C31 C34 1.511(7) .
C53 H53 0.9500 .
C53 C52 1.385(6) .
C54 H54A 0.9800 .
C54 H54B 0.9800 .
C54 H54C 0.9800 .
C40 H40 0.9500 .
C40 C39 1.384(6) .
C30 H30 0.9500 .
C44 H44 0.9500 .
C44 C39 1.378(6) .
C37 H37A 0.9900 .
C37 H37B 0.9900 .
C32 H32 0.9500 .
C32 C33 1.379(6) .
C46 H46A 0.9900 .
C46 H46B 0.9900 .
C34 H34A 0.9800 .
C34 H34B 0.9800 .
C34 H34C 0.9800 .
C33 H33 0.9500 .
C52 H52 0.9500 .
C45 H45A 0.9800 .
C45 H45B 0.9800 .
C45 H45C 0.9800 .
Co3 N9 1.942(4) .
Co3 N11 1.954(3) .
Co3 N12 1.948(4) .
Co3 N10 2.106(4) .
S7 O15 1.449(3) .
S7 O16 1.443(3) .
S7 N9 1.584(4) .
S7 C55 1.780(4) .
S8 O17 1.439(3) .
S8 O18 1.452(3) .
S8 N11 1.571(4) .
S8 C66 1.766(5) .
S9 O19 1.452(3) .
S9 O20 1.450(3) .
S9 N12 1.558(4) .
S9 C75 1.773(5) .
O15 Sr2 2.668(3) 1_545
O20 Sr1 2.496(3) .
N9 C62 1.478(5) .
N11 C65 1.468(5) .
N12 C74 1.496(5) .
N10 C63 1.468(6) .
N10 C64 1.496(6) .
N10 C73 1.454(6) .
C62 H62A 0.9900 .
C62 H62B 0.9900 .
C62 C63 1.499(6) .
C78 C77 1.385(6) .
C78 C79 1.394(6) .
C78 C81 1.499(6) .
C77 H77 0.9500 .
C77 C76 1.373(6) .
C76 H76 0.9500 .
C76 C75 1.379(6) .
C63 H63A 0.9900 .
C63 H63B 0.9900 .
C64 H64A 0.9900 .
C64 H64B 0.9900 .
C64 C65 1.501(6) .
C65 H65A 0.9900 .
C65 H65B 0.9900 .
C74 H74A 0.9900 .
C74 H74B 0.9900 .
C74 C73 1.524(6) .
C73 H73A 0.9900 .
C73 H73B 0.9900 .
C55 C56 1.374(6) .
C55 C60 1.391(6) .
C56 H56 0.9500 .
C56 C57 1.384(6) .
C57 H57 0.9500 .
C57 C58 1.384(6) .
C58 C59 1.393(6) .
C58 C61 1.505(6) .
C59 H59 0.9500 .
C59 C60 1.386(6) .
C60 H60 0.9500 .
C61 H61A 0.9800 .
C61 H61B 0.9800 .
C61 H61C 0.9800 .
C75 C80 1.391(6) .
C80 H80 0.9500 .
C80 C79 1.377(6) .
C79 H79 0.9500 .
C81 H81A 0.9800 .
C81 H81B 0.9800 .
C81 H81C 0.9800 .
C66 C67 1.388(6) .
C66 C71 1.398(6) .
C67 H67 0.9500 .
C67 C68 1.373(7) .
C68 H68 0.9500 .
C68 C69 1.399(7) .
C69 C70 1.391(7) .
C69 C72 1.506(7) .
C70 H70 0.9500 .
C70 C71 1.389(6) .
C71 H71 0.9500 .
C72 H72A 0.9800 .
C72 H72B 0.9800 .
C72 H72C 0.9800 .
Co4 N13 1.931(3) .
Co4 N15 1.953(3) .
Co4 N16 1.948(3) .
Co4 N14 2.114(3) .
S10 O21 1.464(3) .
S10 O22 1.445(3) .
S10 N13 1.567(3) .
S10 C82 1.771(4) .
S11 O23 1.452(3) .
S11 O24 1.454(3) .
S11 N15 1.555(4) .
S11 C93 1.762(5) .
S12 O25 1.459(3) .
S12 O26 1.442(3) .
S12 N16 1.579(3) .
S12 C102 1.774(4) .
O21 Sr1 2.669(3) .
O23 Sr2 2.502(3) .
O25 Sr1 2.471(3) .
N13 C89 1.480(5) .
N15 C92 1.481(5) .
N16 C101 1.458(5) .
N14 C90 1.461(6) .
N14 C91 1.475(6) .
N14 C100 1.468(6) .
C89 H89A 0.9900 .
C89 H89B 0.9900 .
C89 C90 1.519(6) .
C90 H90A 0.9900 .
C90 H90B 0.9900 .
C91 H91A 0.9900 .
C91 H91B 0.9900 .
C91 C92 1.498(7) .
C92 H92A 0.9900 .
C92 H92B 0.9900 .
C101 H10C 0.9900 .
C101 H10D 0.9900 .
C101 C100 1.526(6) .
C100 H10E 0.9900 .
C100 H10F 0.9900 .
C82 C83 1.389(6) .
C82 C87 1.380(6) .
C83 H83 0.9500 .
C83 C84 1.385(6) .
C84 H84 0.9500 .
C84 C85 1.394(6) .
C85 C86 1.381(6) .
C85 C88 1.517(6) .
C86 H86 0.9500 .
C86 C87 1.395(6) .
C87 H87 0.9500 .
C88 H88A 0.9800 .
C88 H88B 0.9800 .
C88 H88C 0.9800 .
C102 C103 1.379(6) .
C102 C107 1.396(6) .
C103 H103 0.9500 .
C103 C104 1.380(6) .
C104 H104 0.9500 .
C104 C105 1.405(7) .
C105 C106 1.383(7) .
C105 C108 1.498(6) .
C106 H106 0.9500 .
C106 C107 1.396(6) .
C107 H107 0.9500 .
C108 H10G 0.9800 .
C108 H10H 0.9800 .
C108 H10I 0.9800 .
C93 C94 1.385(6) .
C93 C98 1.398(5) .
C94 H94 0.9500 .
C94 C95 1.382(6) .
C95 H95 0.9500 .
C95 C96 1.392(6) .
C96 C97 1.381(6) .
C96 C99 1.507(6) .
C97 H97 0.9500 .
C97 C98 1.384(6) .
C98 H98 0.9500 .
C99 H99A 0.9800 .
C99 H99B 0.9800 .
C99 H99C 0.9800 .
Sr2 H8D 2.86(3) .

loop_
_geom_torsion_atom_site_label_1
_geom_torsion_atom_site_label_2
_geom_torsion_atom_site_label_3
_geom_torsion_atom_site_label_4
_geom_torsion
_geom_torsion_site_symmetry_4
Co1 N1 C8 C9 -36.7(4) .
Co1 N2 C9 C8 -39.8(4) .
Co1 N2 C10 C11 -33.4(4) .
Co1 N2 C19 C20 -42.6(4) .
Co1 N3 C11 C10 -40.3(5) .
Co1 N4 C20 C19 -28.0(4) .
S3 N4 C20 C19 169.4(3) .
S1 N1 C8 C9 149.9(3) .
S1 C1 C6 C5 179.0(3) .
S2 N3 C11 C10 149.3(3) .
S2 C12 C17 C16 -170.5(4) .
O2 S1 O3 Sr1 -140.0(6) .
O2 S1 N1 Co1 147.7(2) .
O2 S1 N1 C8 -40.1(4) .
O2 S1 C1 C2 -167.1(3) .
O2 S1 C1 C6 13.2(4) .
O4 S2 O5 Sr2 -40.6(6) .
O4 S2 N3 Co1 8.5(4) .
O4 S2 N3 C11 176.8(3) .
O4 S2 C12 C13 -93.9(4) .
O4 S2 C12 C17 78.3(4) .
O5 S2 N3 Co1 -119.8(3) .
O5 S2 N3 C11 48.5(4) .
O5 S2 C12 C13 26.6(4) .
O5 S2 C12 C17 -161.3(4) .
O3 S1 N1 Co1 18.1(3) .
O3 S1 N1 C8 -169.7(3) .
O3 S1 C1 C2 -43.0(4) .
O3 S1 C1 C6 137.3(3) .
O6 S3 N4 Co1 13.3(3) .
O6 S3 N4 C20 172.4(3) .
O6 S3 C21 C22 -104.5(4) .
O6 S3 C21 C26 77.2(4) .
O7 S3 O6 Sr1 77.0(4) .
O7 S3 N4 Co1 -116.8(3) .
O7 S3 N4 C20 42.3(3) .
O7 S3 C21 C22 18.6(4) .
O7 S3 C21 C26 -159.7(3) .
N1 S1 O3 Sr1 -12.5(7) .
N1 S1 C1 C2 71.3(4) .
N1 S1 C1 C6 -108.4(4) .
N1 C8 C9 N2 51.3(5) .
N2 C10 C11 N3 48.0(5) .
N3 S2 O5 Sr2 85.2(6) .
N3 S2 C12 C13 148.7(3) .
N3 S2 C12 C17 -39.1(4) .
N4 S3 O6 Sr1 -52.1(4) .
N4 S3 C21 C22 139.2(4) .
N4 S3 C21 C26 -39.0(4) .
N4 C20 C19 N2 47.4(5) .
C22 C23 C24 C25 0.9(7) .
C22 C23 C24 C27 -177.6(4) .
C23 C22 C21 S3 178.3(3) .
C23 C22 C21 C26 -3.5(7) .
C23 C24 C25 C26 -1.7(7) .
C2 C3 C4 C5 -0.7(7) .
C2 C3 C4 C7 -179.4(5) .
C2 C1 C6 C5 -0.7(6) .
C14 C13 C12 S2 169.3(4) .
C14 C13 C12 C17 -3.0(7) .
C3 C2 C1 S1 -178.6(3) .
C3 C2 C1 C6 1.1(6) .
C3 C4 C5 C6 1.1(7) .
C13 C14 C15 C16 1.6(7) .
C13 C14 C15 C18 -177.0(4) .
C13 C12 C17 C16 1.7(7) .
C9 N2 C10 C11 -149.1(4) .
C9 N2 C19 C20 71.9(5) .
C1 S1 O3 Sr1 103.1(7) .
C1 S1 N1 Co1 -95.4(3) .
C1 S1 N1 C8 76.8(3) .
C1 C2 C3 C4 -0.4(7) .
C1 C6 C5 C4 -0.4(7) .
C12 S2 O5 Sr2 -154.5(5) .
C12 S2 N3 Co1 122.9(3) .
C12 S2 N3 C11 -68.9(4) .
C10 N2 C9 C8 77.8(4) .
C10 N2 C19 C20 -160.1(4) .
C15 C14 C13 C12 1.3(7) .
C15 C16 C17 C12 1.3(7) .
C21 S3 O6 Sr1 -166.7(3) .
C21 S3 N4 Co1 128.4(3) .
C21 S3 N4 C20 -72.5(3) .
C21 C22 C23 C24 1.6(7) .
C21 C26 C25 C24 -0.1(7) .
C17 C16 C15 C14 -2.9(7) .
C17 C16 C15 C18 175.7(4) .
C7 C4 C5 C6 179.8(5) .
C19 N2 C9 C8 -154.4(4) .
C19 N2 C10 C11 82.4(4) .
C25 C26 C21 S3 -179.0(3) .
C25 C26 C21 C22 2.7(7) .
C27 C24 C25 C26 176.8(4) .
Co2 N6 C36 C35 36.2(4) .
Co2 N6 C37 C38 37.7(4) .
Co2 N6 C46 C47 42.6(4) .
Co2 N5 C35 C36 37.7(4) .
Co2 N8 C47 C46 28.2(4) .
Co2 N7 C38 C37 36.8(4) .
S4 N5 C35 C36 -151.4(3) .
S4 C28 C29 C30 175.5(3) .
S4 C28 C33 C32 -175.7(4) .
S5 N7 C38 C37 -151.2(3) .
S6 N8 C47 C46 -165.7(3) .
S6 C48 C49 C50 178.8(3) .
S6 C48 C53 C52 -177.5(3) .
O11 S5 O12 Sr2 137.8(6) .
O11 S5 N7 Co2 -149.8(2) .
O11 S5 N7 C38 39.8(4) .
O11 S5 C39 C40 -25.1(4) .
O11 S5 C39 C44 159.2(3) .
O9 S4 N5 Co2 126.5(3) .
O9 S4 N5 C35 -42.3(4) .
O9 S4 C28 C29 172.2(3) .
O9 S4 C28 C33 -13.3(4) .
O13 S6 O14 Sr2 -80.7(4) .
O13 S6 N8 Co2 123.5(3) .
O13 S6 N8 C47 -39.5(3) .
O13 S6 C48 C49 -36.9(4) .
O13 S6 C48 C53 141.7(4) .
O14 S6 N8 Co2 -6.2(3) .
O14 S6 N8 C47 -169.2(3) .
O14 S6 C48 C49 86.1(4) .
O14 S6 C48 C53 -95.4(4) .
O12 S5 N7 Co2 -20.2(3) .
O12 S5 N7 C38 169.4(3) .
O12 S5 C39 C40 -148.7(4) .
O12 S5 C39 C44 35.6(4) .
O10 S4 N5 Co2 -3.6(3) .
O10 S4 N5 C35 -172.4(3) .
O10 S4 C28 C29 -66.1(4) .
O10 S4 C28 C33 108.4(4) .
N6 C36 C35 N5 -48.6(5) .
N5 S4 C28 C29 51.6(4) .
N5 S4 C28 C33 -133.9(4) .
N8 S6 O14 Sr2 47.5(4) .
N8 S6 C48 C49 -156.4(3) .
N8 S6 C48 C53 22.1(4) .
N8 C47 C46 N6 -47.9(5) .
N7 S5 O12 Sr2 10.2(7) .
N7 S5 C39 C40 96.6(4) .
N7 S5 C39 C44 -79.1(4) .
N7 C38 C37 N6 -49.3(5) .
C43 C44 C39 S5 176.8(3) .
C43 C44 C39 C40 1.1(7) .
C41 C40 C39 S5 -176.4(4) .
C41 C40 C39 C44 -0.6(8) .
C51 C50 C49 C48 -1.3(7) .
C28 S4 N5 Co2 -118.1(3) .
C28 S4 N5 C35 73.2(3) .
C28 C29 C30 C31 0.2(7) .
C48 S6 O14 Sr2 163.4(3) .
C48 S6 N8 Co2 -122.5(3) .
C48 S6 N8 C47 74.5(3) .
C48 C53 C52 C51 -1.4(7) .
C42 C43 C44 C39 -1.0(7) .
C42 C41 C40 C39 0.0(9) .
C36 N6 C37 C38 -80.2(4) .
C36 N6 C46 C47 159.4(4) .
C29 C28 C33 C32 -1.3(7) .
C50 C51 C52 C53 0.5(7) .
C49 C48 C53 C52 1.0(6) .
C31 C32 C33 C28 0.4(7) .
C53 C48 C49 C50 0.3(6) .
C54 C51 C50 C49 -175.6(4) .
C54 C51 C52 C53 177.0(4) .
C40 C41 C42 C43 0.1(8) .
C40 C41 C42 C45 -179.2(5) .
C30 C31 C32 C33 0.8(7) .
C44 C43 C42 C41 0.4(8) .
C44 C43 C42 C45 179.7(4) .
C37 N6 C36 C35 153.3(4) .
C37 N6 C46 C47 -73.3(4) .
C32 C31 C30 C29 -1.1(7) .
C46 N6 C36 C35 -78.8(4) .
C46 N6 C37 C38 152.6(4) .
C39 S5 O12 Sr2 -105.7(6) .
C39 S5 N7 Co2 93.0(3) .
C39 S5 N7 C38 -77.4(3) .
C34 C31 C30 C29 177.1(5) .
C34 C31 C32 C33 -177.4(5) .
C33 C28 C29 C30 1.0(7) .
C52 C51 C50 C49 0.9(7) .
Co3 N9 C62 C63 26.1(5) .
Co3 N11 C65 C64 29.2(5) .
Co3 N12 C74 C73 33.2(4) .
Co3 N10 C63 C62 38.5(5) .
Co3 N10 C64 C65 35.5(4) .
Co3 N10 C73 C74 37.6(4) .
S7 N9 C62 C63 -172.5(3) .
S7 C55 C56 C57 178.1(3) .
S7 C55 C60 C59 -179.5(3) .
S8 N11 C65 C64 -148.1(3) .
S8 C66 C67 C68 175.6(3) .
S8 C66 C71 C70 -174.7(3) .
S9 N12 C74 C73 -141.9(3) .
S9 C75 C80 C79 -178.6(3) .
O15 S7 N9 Co3 -19.4(3) .
O15 S7 N9 C62 -178.8(3) .
O15 S7 C55 C56 113.0(4) .
O15 S7 C55 C60 -70.2(4) .
O16 S7 O15 Sr2 -49.7(4) 1_545
O16 S7 N9 Co3 110.1(3) .
O16 S7 N9 C62 -49.3(4) .
O16 S7 C55 C56 -12.3(4) .
O16 S7 C55 C60 164.5(3) .
O17 S8 N11 Co3 -127.9(3) .
O17 S8 N11 C65 49.0(4) .
O17 S8 C66 C67 137.6(3) .
O17 S8 C66 C71 -47.4(4) .
O18 S8 N11 Co3 1.7(3) .
O18 S8 N11 C65 178.6(3) .
O18 S8 C66 C67 12.0(4) .
O18 S8 C66 C71 -173.1(3) .
O19 S9 O20 Sr1 112.5(7) .
O19 S9 N12 Co3 6.1(3) .
O19 S9 N12 C74 -179.7(3) .
O19 S9 C75 C76 -57.5(4) .
O19 S9 C75 C80 122.9(4) .
O20 S9 N12 Co3 135.9(2) .
O20 S9 N12 C74 -50.0(4) .
O20 S9 C75 C76 179.6(4) .
O20 S9 C75 C80 0.0(4) .
N9 S7 O15 Sr2 78.3(4) 1_545
N9 S7 C55 C56 -133.0(4) .
N9 S7 C55 C60 43.8(4) .
N9 C62 C63 N10 -42.7(5) .
N11 S8 C66 C67 -101.2(3) .
N11 S8 C66 C71 73.8(3) .
N12 S9 O20 Sr1 -12.9(8) .
N12 S9 C75 C76 57.6(4) .
N12 S9 C75 C80 -122.0(4) .
N12 C74 C73 N10 -47.0(5) .
N10 C64 C65 N11 -43.2(5) .
C78 C77 C76 C75 0.3(7) .
C77 C78 C79 C80 -0.1(7) .
C77 C76 C75 S9 179.0(4) .
C77 C76 C75 C80 -1.4(7) .
C76 C75 C80 C79 1.7(6) .
C63 N10 C64 C65 149.9(4) .
C63 N10 C73 C74 -78.8(5) .
C64 N10 C63 C62 -75.8(5) .
C64 N10 C73 C74 153.0(4) .
C73 N10 C63 C62 155.0(4) .
C73 N10 C64 C65 -80.3(5) .
C55 S7 O15 Sr2 -168.6(3) 1_545
C55 S7 N9 Co3 -134.4(2) .
C55 S7 N9 C62 66.2(3) .
C55 C56 C57 C58 -0.1(7) .
C56 C55 C60 C59 -2.7(6) .
C56 C57 C58 C59 0.0(7) .
C56 C57 C58 C61 -179.9(4) .
C57 C58 C59 C60 -1.3(7) .
C58 C59 C60 C55 2.7(7) .
C60 C55 C56 C57 1.4(7) .
C61 C58 C59 C60 178.6(4) .
C75 S9 O20 Sr1 -131.4(7) .
C75 S9 N12 Co3 -107.9(3) .
C75 S9 N12 C74 66.2(3) .
C75 C80 C79 C78 -1.0(7) .
C79 C78 C77 C76 0.4(7) .
C81 C78 C77 C76 179.8(5) .
C81 C78 C79 C80 -179.5(4) .
C66 S8 N11 Co3 115.1(3) .
C66 S8 N11 C65 -68.0(4) .
C66 C67 C68 C69 -2.0(7) .
C67 C66 C71 C70 0.2(6) .
C67 C68 C69 C70 2.2(7) .
C67 C68 C69 C72 -177.8(4) .
C68 C69 C70 C71 -1.2(7) .
C69 C70 C71 C66 0.0(6) .
C71 C66 C67 C68 0.8(6) .
C72 C69 C70 C71 178.8(4) .
Co4 N13 C89 C90 -26.5(4) .
Co4 N15 C92 C91 -30.9(4) .
Co4 N16 C101 C100 -27.4(4) .
Co4 N14 C90 C89 -38.2(4) .
Co4 N14 C91 C92 -35.9(5) .
Co4 N14 C100 C101 -34.7(5) .
S10 N13 C89 C90 170.4(3) .
S10 C82 C83 C84 179.6(3) .
S10 C82 C87 C86 -179.7(3) .
S11 N15 C92 C91 131.8(4) .
S11 C93 C94 C95 -174.2(3) .
S11 C93 C98 C97 173.7(3) .
S12 N16 C101 C100 144.5(3) .
S12 C102 C103 C104 178.9(3) .
S12 C102 C107 C106 -178.8(3) .
O21 S10 N13 Co4 18.9(3) .
O21 S10 N13 C89 -179.6(3) .
O21 S10 C82 C83 64.4(4) .
O21 S10 C82 C87 -118.0(3) .
O22 S10 O21 Sr1 41.0(4) .
O22 S10 N13 Co4 -110.0(2) .
O22 S10 N13 C89 51.4(3) .
O22 S10 C82 C83 -170.1(3) .
O22 S10 C82 C87 7.5(4) .
O23 S11 N15 Co4 -142.4(2) .
O23 S11 N15 C92 57.0(4) .
O23 S11 C93 C94 -174.0(3) .
O23 S11 C93 C98 9.0(4) .
O24 S11 O23 Sr2 -110.1(4) .
O24 S11 N15 Co4 -14.6(3) .
O24 S11 N15 C92 -175.2(3) .
O24 S11 C93 C94 63.5(4) .
O24 S11 C93 C98 -113.6(3) .
O25 S12 N16 Co4 1.6(3) .
O25 S12 N16 C101 -169.6(3) .
O25 S12 C102 C103 152.2(3) .
O25 S12 C102 C107 -29.7(4) .
O26 S12 N16 Co4 131.3(2) .
O26 S12 N16 C101 -39.8(4) .
O26 S12 C102 C103 26.8(4) .
O26 S12 C102 C107 -155.1(3) .
N13 S10 O21 Sr1 -86.7(3) .
N13 S10 C82 C83 -48.6(4) .
N13 S10 C82 C87 129.0(3) .
N13 C89 C90 N14 43.3(5) .
N15 S11 O23 Sr2 13.7(5) .
N15 S11 C93 C94 -51.4(4) .
N15 S11 C93 C98 131.5(3) .
N16 S12 C102 C103 -94.8(4) .
N16 S12 C102 C107 83.3(4) .
N16 C101 C100 N14 41.6(5) .
N14 C91 C92 N15 44.5(5) .
C90 N14 C91 C92 78.7(5) .
C90 N14 C100 C101 -149.5(4) .
C91 N14 C90 C89 -153.3(4) .
C91 N14 C100 C101 80.5(5) .
C100 N14 C90 C89 77.0(5) .
C100 N14 C91 C92 -151.0(4) .
C82 S10 O21 Sr1 160.5(3) .
C82 S10 N13 Co4 133.8(2) .
C82 S10 N13 C89 -64.8(3) .
C82 C83 C84 C85 0.0(7) .
C83 C82 C87 C86 -2.2(6) .
C83 C84 C85 C86 -1.7(7) .
C83 C84 C85 C88 178.1(4) .
C84 C85 C86 C87 1.5(7) .
C85 C86 C87 C82 0.4(7) .
C87 C82 C83 C84 2.0(6) .
C88 C85 C86 C87 -178.3(4) .
C102 S12 N16 Co4 -111.0(3) .
C102 S12 N16 C101 77.8(4) .
C102 C103 C104 C105 -0.3(7) .
C103 C102 C107 C106 -0.6(6) .
C103 C104 C105 C106 -0.4(7) .
C103 C104 C105 C108 179.3(5) .
C104 C105 C106 C107 0.6(7) .
C105 C106 C107 C102 -0.1(7) .
C107 C102 C103 C104 0.8(6) .
C108 C105 C106 C107 -179.1(4) .
C93 S11 O23 Sr2 133.1(4) .
C93 S11 N15 Co4 99.6(3) .
C93 S11 N15 C92 -61.0(4) .
C93 C94 C95 C96 0.0(7) .
C94 C93 C98 C97 -3.4(6) .
C94 C95 C96 C97 -2.5(6) .
C94 C95 C96 C99 175.9(4) .
C95 C96 C97 C98 2.0(6) .
C96 C97 C98 C93 0.9(6) .
C98 C93 C94 C95 3.0(6) .
C99 C96 C97 C98 -176.3(4) .
